data_7046863
loop_
_publ_author_name
'Sugiarto, ?'
'Tagami, Tomoko'
'Kawamoto, Keisuke'
'Hayashi, Yoshihito'

_publ_section_title
;
 Synthesis of cationic molybdenum-cobalt heterometallic clusters protected
 against hydrolysis by macrocyclic triazacyclononane complexes.
;
_journal_issue 29
_journal_name_full 'Dalton transactions (Cambridge, England : 2003)'
_journal_page_first 9657
_journal_page_last 9664
_journal_paper_doi 10.1039/c8dt01226a
_journal_volume 47
_journal_year 2018
_chemical_formula_moiety 'C24 H62 Co4 Mo7 N12 O27 2-, (C F3 S O3)2, (H2 O)13'
_chemical_formula_sum 'C26 H88 Co4 F6 Mo7 N12 O46 S2'
_chemical_formula_weight 2390.50
_space_group_crystal_system monoclinic
_space_group_IT_number 14
_space_group_name_Hall '-P 2ybc'
_space_group_name_H-M_alt 'P 1 21/c 1'
_symmetry_space_group_name_Hall '-P 2ybc'
_symmetry_space_group_name_H-M 'P 1 21/c 1'
_atom_sites_solution_hydrogens mixed
_audit_creation_method SHELXL-2014/7
_audit_update_record
;
2018-06-13 deposited with the CCDC.
2018-06-26 downloaded from the CCDC.
;
_cell_angle_alpha 90
_cell_angle_beta 106.35(1)
_cell_angle_gamma 90
_cell_formula_units_Z 8
_cell_length_a 26.3556(7)
_cell_length_b 22.6899(6)
_cell_length_c 25.2636(7)
_cell_measurement_reflns_used 9881
_cell_measurement_temperature 93(2)
_cell_measurement_theta_max 72.67
_cell_measurement_theta_min 2.67
_cell_volume 14496.8(10)
_computing_cell_refinement 'SAINT (Bruker AXS)'
_computing_data_collection 'APEX3 (Bruker AXS)'
_computing_data_reduction 'SAINT (Bruker AXS)'
_computing_molecular_graphics 'ShelXle (H?bschle et al., 2011)'
_computing_publication_material 'APEX3 (Bruker AXS)'
_computing_structure_refinement 'SHELXL-2014/7 (Sheldrick, 2014)'
_computing_structure_solution 'SHELXT (Sheldrick, 2015)'
_diffrn_ambient_temperature 93(2)
_diffrn_measured_fraction_theta_full 0.986
_diffrn_measured_fraction_theta_max 0.979
_diffrn_measurement_device_type 'Bruker D8 goniometer'
_diffrn_measurement_method 'omega scans'
_diffrn_radiation_type CuK\a
_diffrn_radiation_wavelength 1.54178
_diffrn_reflns_av_R_equivalents 0.0608
_diffrn_reflns_av_unetI/netI 0.0521
_diffrn_reflns_Laue_measured_fraction_full 0.986
_diffrn_reflns_Laue_measured_fraction_max 0.979
_diffrn_reflns_limit_h_max 31
_diffrn_reflns_limit_h_min -32
_diffrn_reflns_limit_k_max 28
_diffrn_reflns_limit_k_min -27
_diffrn_reflns_limit_l_max 30
_diffrn_reflns_limit_l_min -30
_diffrn_reflns_number 98286
_diffrn_reflns_point_group_measured_fraction_full 0.986
_diffrn_reflns_point_group_measured_fraction_max 0.979
_diffrn_reflns_theta_full 67.679
_diffrn_reflns_theta_max 72.667
_diffrn_reflns_theta_min 2.616
_diffrn_source 'rotating-anode X-ray tube'
_exptl_absorpt_coefficient_mu 18.166
_exptl_absorpt_correction_T_max 0.7536
_exptl_absorpt_correction_T_min 0.4038
_exptl_absorpt_correction_type 'Multi-scan (SADABS; Bruker, 2015)'
_exptl_absorpt_process_details
;
The wR2 (int) value was improved from 0.1500 to 0.0952 after
the absorption corrections by unisg SADABS program.
;
_exptl_crystal_colour purple
_exptl_crystal_density_diffrn 2.191
_exptl_crystal_description Block
_exptl_crystal_F_000 9472
_exptl_crystal_size_max 0.10
_exptl_crystal_size_mid 0.05
_exptl_crystal_size_min 0.02
_refine_diff_density_max 4.553
_refine_diff_density_min -1.948
_refine_diff_density_rms 0.256
_refine_ls_extinction_method none
_refine_ls_goodness_of_fit_ref 0.762
_refine_ls_hydrogen_treatment mixed
_refine_ls_matrix_type full
_refine_ls_number_parameters 1728
_refine_ls_number_reflns 28216
_refine_ls_number_restraints 767
_refine_ls_restrained_S_all 0.757
_refine_ls_R_factor_all 0.0784
_refine_ls_R_factor_gt 0.0724
_refine_ls_shift/su_max 0.041
_refine_ls_shift/su_mean 0.001
_refine_ls_structure_factor_coef Fsqd
_refine_ls_weighting_details 'w=1/[\s^2^(Fo^2^)+(0.1012P)^2^+825.2127P] where P=(Fo^2^+2Fc^2^)/3'
_refine_ls_weighting_scheme calc
_refine_ls_wR_factor_gt 0.1788
_refine_ls_wR_factor_ref 0.1853
_reflns_Friedel_coverage 0.000
_reflns_number_gt 25790
_reflns_number_total 28216
_reflns_threshold_expression 'I > 2\s(I)'
_cod_data_source_file c8dt01226a2.cif
_cod_data_source_block 2
_cod_depositor_comments 'Adding full bibliography for 7046860--7046863.cif.'
_cod_original_cell_volume 14496.5(7)
_cod_database_code 7046863
_shelx_shelxl_version_number 2014/7
_shelx_space_group_comment
;
The symmetry employed for this shelxl refinement is uniquely defined
by the following loop, which should always be used as a source of
symmetry information in preference to the above space-group names.
They are only intended as comments.
;

loop_
_space_group_symop_operation_xyz
'x, y, z'
'-x, y+1/2, -z+1/2'
'-x, -y, -z'
'x, -y-1/2, z-1/2'

loop_
_atom_site_label
_atom_site_type_symbol
_atom_site_fract_x
_atom_site_fract_y
_atom_site_fract_z
_atom_site_U_iso_or_equiv
_atom_site_adp_type
_atom_site_occupancy
_atom_site_site_symmetry_order
_atom_site_calc_flag
_atom_site_refinement_flags_posn
_atom_site_refinement_flags_adp
_atom_site_refinement_flags_occupancy
_atom_site_disorder_assembly
_atom_site_disorder_group
Mo1 Mo 0.69525(3) 0.39747(3) 0.29801(3) 0.01165(14) Uani 1 1 d . . . . .
Mo2 Mo 0.73213(3) 0.25686(3) 0.27964(3) 0.01299(14) Uani 1 1 d . . . . .
Mo3 Mo 0.62468(2) 0.28008(3) 0.32715(3) 0.00967(13) Uani 1 1 d . . . . .
Mo4 Mo 0.65161(2) 0.40525(3) 0.42346(3) 0.01093(14) Uani 1 1 d . . . . .
Mo5 Mo 0.69817(3) 0.31453(3) 0.52536(3) 0.01376(14) Uani 1 1 d . . . . .
Mo6 Mo 0.77266(2) 0.43786(3) 0.49260(3) 0.01169(14) Uani 1 1 d . . . . .
Mo7 Mo 0.79613(2) 0.29866(3) 0.46776(3) 0.01126(14) Uani 1 1 d . . . . .
Co1 Co 0.62678(5) 0.31462(6) 0.21160(6) 0.0126(3) Uani 1 1 d . . . . .
Co2 Co 0.71869(6) 0.17613(6) 0.39304(6) 0.0155(3) Uani 1 1 d . . . . .
Co3 Co 0.82872(5) 0.35837(6) 0.34581(6) 0.0155(3) Uani 1 1 d . . . . .
Co4 Co 0.81309(5) 0.34820(6) 0.58752(6) 0.0140(3) Uani 1 1 d . . . . .
O1 O 0.6743(3) 0.4537(3) 0.2516(3) 0.0221(14) Uani 1 1 d . . . . .
O2 O 0.7653(2) 0.4044(3) 0.3195(3) 0.0190(13) Uani 1 1 d . . . . .
O3 O 0.6999(2) 0.3357(3) 0.2402(2) 0.0151(12) Uani 1 1 d . . . . .
O4 O 0.6787(2) 0.4246(2) 0.3605(2) 0.0131(11) Uani 1 1 d . . . . .
O5 O 0.6226(2) 0.3547(2) 0.2773(2) 0.0112(11) Uani 1 1 d . . . . .
O6 O 0.7068(2) 0.3115(2) 0.3401(2) 0.0116(11) Uani 1 1 d . . . . .
O7 O 0.7319(3) 0.2205(3) 0.2195(3) 0.0224(14) Uani 1 1 d . . . . .
O8 O 0.6477(2) 0.2503(3) 0.2618(2) 0.0130(11) Uani 1 1 d . . . . .
O9 O 0.7380(2) 0.1996(3) 0.3290(3) 0.0190(13) Uani 1 1 d . . . . .
O10 O 0.5590(2) 0.2630(3) 0.3019(3) 0.0174(13) Uani 1 1 d . . . . .
O11 O 0.7941(2) 0.2931(3) 0.3013(3) 0.0177(13) Uani 1 1 d . . . . .
O12 O 0.6535(2) 0.2173(2) 0.3662(2) 0.0136(12) Uani 1 1 d . . . . .
O13 O 0.6245(2) 0.3334(2) 0.3834(2) 0.0110(11) Uani 1 1 d . . . . .
O14 O 0.5972(2) 0.4470(3) 0.4080(3) 0.0192(13) Uani 1 1 d . . . . .
O15 O 0.6997(2) 0.4633(3) 0.4656(3) 0.0167(12) Uani 1 1 d . . . . .
O16 O 0.6439(2) 0.3709(3) 0.4906(2) 0.0180(13) Uani 1 1 d . . . . .
O17 O 0.7283(2) 0.3574(3) 0.4612(2) 0.0111(11) Uani 1 1 d . . . . .
O18 O 0.6676(2) 0.2530(3) 0.4918(3) 0.0163(12) Uani 1 1 d . . . . .
O19 O 0.6876(3) 0.3101(3) 0.5894(3) 0.0246(15) Uani 1 1 d . . . . .
O20 O 0.7488(2) 0.3937(3) 0.5628(3) 0.0183(13) Uani 1 1 d D . . . .
H94 H 0.742(5) 0.418(4) 0.585(4) 0.027 Uiso 1 1 d D U . . .
O21 O 0.7714(2) 0.2872(3) 0.5420(3) 0.0157(12) Uani 1 1 d . . . . .
O22 O 0.7965(2) 0.4915(3) 0.5415(3) 0.0204(13) Uani 1 1 d . . . . .
O23 O 0.7929(2) 0.4607(3) 0.4371(3) 0.0175(13) Uani 1 1 d . . . . .
O24 O 0.8240(2) 0.3748(2) 0.5186(2) 0.0126(11) Uani 1 1 d . . . . .
O025 O 0.8097(2) 0.3325(3) 0.4102(3) 0.0147(12) Uani 1 1 d . . . . .
O26 O 0.8540(2) 0.2606(3) 0.4988(3) 0.0195(13) Uani 1 1 d . . . . .
O27 O 0.7522(2) 0.2431(3) 0.4347(2) 0.0146(12) Uani 1 1 d . . . . .
N11 N 0.5528(3) 0.2939(3) 0.1870(3) 0.0193(16) Uani 1 1 d . . . . .
HN11 H 0.5396 0.2882 0.2201 0.023 Uiso 1 1 calc R U . . .
N12 N 0.6082(3) 0.3815(4) 0.1623(3) 0.0233(17) Uani 1 1 d . . . . .
HN12 H 0.6307 0.4159 0.1791 0.028 Uiso 1 1 calc R U . . .
N13 N 0.6340(3) 0.2710(4) 0.1483(3) 0.0207(16) Uani 1 1 d . . . . .
HN13 H 0.6641 0.2428 0.1611 0.025 Uiso 1 1 calc R U . . .
C11 C 0.5211(4) 0.3424(6) 0.1522(5) 0.040(3) Uani 1 1 d . . . . .
H01A H 0.5093 0.3296 0.1132 0.048 Uiso 1 1 calc R U . . .
H01B H 0.4893 0.3507 0.1645 0.048 Uiso 1 1 calc R U . . .
C12 C 0.5528(5) 0.3958(5) 0.1567(6) 0.042(3) Uani 1 1 d . . . . .
H01C H 0.5503 0.4189 0.1891 0.051 Uiso 1 1 calc R U . . .
H01D H 0.5387 0.4204 0.1234 0.051 Uiso 1 1 calc R U . . .
C13 C 0.6171(6) 0.3680(6) 0.1080(5) 0.042(3) Uani 1 1 d . . . . .
H01E H 0.5826 0.3640 0.0797 0.051 Uiso 1 1 calc R U . . .
H01F H 0.6365 0.4010 0.0969 0.051 Uiso 1 1 calc R U . . .
C14 C 0.6474(6) 0.3132(5) 0.1103(5) 0.038(3) Uani 1 1 d . . . . .
H01G H 0.6395 0.2956 0.0730 0.045 Uiso 1 1 calc R U . . .
H01H H 0.6858 0.3221 0.1228 0.045 Uiso 1 1 calc R U . . .
C15 C 0.5852(5) 0.2364(6) 0.1221(5) 0.041(3) Uani 1 1 d . . . . .
H01I H 0.5673 0.2532 0.0854 0.049 Uiso 1 1 calc R U . . .
H01J H 0.5948 0.1951 0.1168 0.049 Uiso 1 1 calc R U . . .
C16 C 0.5484(4) 0.2377(5) 0.1574(5) 0.034(3) Uani 1 1 d . . . . .
H01K H 0.5117 0.2322 0.1341 0.041 Uiso 1 1 calc R U . . .
H01L H 0.5570 0.2049 0.1843 0.041 Uiso 1 1 calc R U . . .
N21 N 0.6889(4) 0.1053(4) 0.3548(4) 0.0322(15) Uani 1 1 d . U . . .
HN21 H 0.6729 0.1142 0.3148 0.039 Uiso 1 1 calc R U . . .
N22 N 0.7839(4) 0.1329(4) 0.4204(4) 0.0299(15) Uani 1 1 d . U . . .
H022 H 0.8142 0.1603 0.4229 0.036 Uiso 1 1 calc R U . . .
N23 N 0.6989(4) 0.1462(4) 0.4561(4) 0.0313(15) Uani 1 1 d . U . . .
H023 H 0.6775 0.1772 0.4680 0.038 Uiso 1 1 calc R U . . .
C21 C 0.7307(5) 0.0595(5) 0.3609(6) 0.0387(18) Uani 1 1 d . U . . .
H02A H 0.7265 0.0395 0.3251 0.046 Uiso 1 1 calc R U . . .
H02B H 0.7270 0.0295 0.3881 0.046 Uiso 1 1 calc R U . . .
C22 C 0.7842(4) 0.0870(4) 0.3798(5) 0.0335(17) Uani 1 1 d . U . . .
H02C H 0.8109 0.0567 0.3966 0.040 Uiso 1 1 calc R U . . .
H02D H 0.7937 0.1044 0.3479 0.040 Uiso 1 1 calc R U . . .
C23 C 0.7883(5) 0.1084(5) 0.4762(5) 0.0373(17) Uani 1 1 d . U . . .
H02E H 0.8245 0.1152 0.5004 0.045 Uiso 1 1 calc R U . . .
H02F H 0.7821 0.0653 0.4733 0.045 Uiso 1 1 calc R U . . .
C24 C 0.7484(5) 0.1370(5) 0.5018(5) 0.0363(17) Uani 1 1 d . U . . .
H02G H 0.7414 0.1111 0.5305 0.044 Uiso 1 1 calc R U . . .
H02H H 0.7621 0.1752 0.5190 0.044 Uiso 1 1 calc R U . . .
C25 C 0.6658(5) 0.0923(5) 0.4421(6) 0.0399(18) Uani 1 1 d . U . . .
H02I H 0.6356 0.0949 0.4581 0.048 Uiso 1 1 calc R U . . .
H02J H 0.6870 0.0571 0.4578 0.048 Uiso 1 1 calc R U . . .
C26 C 0.6459(5) 0.0868(5) 0.3804(5) 0.0391(17) Uani 1 1 d . U . . .
H02K H 0.6144 0.1121 0.3663 0.047 Uiso 1 1 calc R U . . .
H02L H 0.6354 0.0455 0.3702 0.047 Uiso 1 1 calc R U . . .
N31 N 0.8678(3) 0.4229(4) 0.3884(3) 0.0238(18) Uani 1 1 d . . . . .
H031 H 0.8430 0.4458 0.4040 0.029 Uiso 1 1 calc R U . . .
N32 N 0.8933(3) 0.3145(4) 0.3695(3) 0.0236(18) Uani 1 1 d . . . . .
H032 H 0.8859 0.2765 0.3860 0.028 Uiso 1 1 calc R U . . .
N33 N 0.8535(3) 0.3870(4) 0.2849(4) 0.0287(19) Uani 1 1 d . . . . .
HN33 H 0.8263 0.3788 0.2491 0.034 Uiso 1 1 calc R U . . .
C31 C 0.9090(4) 0.3976(5) 0.4346(5) 0.030(2) Uani 1 1 d . . . . .
H03A H 0.8933 0.3831 0.4635 0.036 Uiso 1 1 calc R U . . .
H03B H 0.9359 0.4278 0.4511 0.036 Uiso 1 1 calc R U . . .
C32 C 0.9343(4) 0.3466(5) 0.4116(5) 0.034(3) Uani 1 1 d . . . . .
H03C H 0.9614 0.3621 0.3949 0.040 Uiso 1 1 calc R U . . .
H03D H 0.9520 0.3194 0.4419 0.040 Uiso 1 1 calc R U . . .
C33 C 0.9091(4) 0.3006(5) 0.3178(5) 0.034(3) Uani 1 1 d . . . . .
H03E H 0.9458 0.2856 0.3274 0.041 Uiso 1 1 calc R U . . .
H03F H 0.8854 0.2702 0.2957 0.041 Uiso 1 1 calc R U . . .
C34 C 0.9046(4) 0.3568(6) 0.2857(5) 0.042(3) Uani 1 1 d . . . . .
H03G H 0.9054 0.3482 0.2475 0.051 Uiso 1 1 calc R U . . .
H03H H 0.9348 0.3829 0.3030 0.051 Uiso 1 1 calc R U . . .
C35 C 0.8599(5) 0.4512(5) 0.2935(5) 0.039(3) Uani 1 1 d . . . . .
H03I H 0.8247 0.4703 0.2838 0.046 Uiso 1 1 calc R U . . .
H03J H 0.8802 0.4675 0.2694 0.046 Uiso 1 1 calc R U . . .
C36 C 0.8880(4) 0.4635(5) 0.3517(5) 0.033(2) Uani 1 1 d . . . . .
H03K H 0.8821 0.5050 0.3606 0.039 Uiso 1 1 calc R U . . .
H03L H 0.9264 0.4575 0.3581 0.039 Uiso 1 1 calc R U . . .
N41 N 0.8568(3) 0.4091(4) 0.6297(3) 0.0231(17) Uani 1 1 d . . . . .
HN41 H 0.8533 0.4454 0.6065 0.028 Uiso 1 1 calc R U . . .
N42 N 0.8007(4) 0.3222(4) 0.6559(3) 0.0251(18) Uani 1 1 d . . . . .
HN42 H 0.7617 0.3201 0.6505 0.030 Uiso 1 1 calc R U . . .
N43 N 0.8754(3) 0.2989(4) 0.6066(3) 0.0205(16) Uani 1 1 d . . . . .
H043 H 0.8738 0.2716 0.5751 0.025 Uiso 1 1 calc R U . . .
C41 C 0.8358(6) 0.4217(6) 0.6780(5) 0.040(3) Uani 1 1 d . . . . .
H04A H 0.8623 0.4441 0.7064 0.048 Uiso 1 1 calc R U . . .
H04B H 0.8032 0.4457 0.6660 0.048 Uiso 1 1 calc R U . . .
C42 C 0.8241(5) 0.3648(5) 0.7016(4) 0.034(2) Uani 1 1 d . . . . .
H04C H 0.7989 0.3715 0.7236 0.041 Uiso 1 1 calc R U . . .
H04D H 0.8571 0.3482 0.7263 0.041 Uiso 1 1 calc R U . . .
C43 C 0.8230(4) 0.2610(5) 0.6659(5) 0.034(2) Uani 1 1 d . . . . .
H04E H 0.7999 0.2328 0.6402 0.040 Uiso 1 1 calc R U . . .
H04F H 0.8258 0.2485 0.7042 0.040 Uiso 1 1 calc R U . . .
C44 C 0.8768(4) 0.2627(5) 0.6565(5) 0.035(3) Uani 1 1 d . . . . .
H04G H 0.9026 0.2798 0.6892 0.042 Uiso 1 1 calc R U . . .
H04H H 0.8883 0.2221 0.6514 0.042 Uiso 1 1 calc R U . . .
C45 C 0.9210(4) 0.3389(5) 0.6129(5) 0.031(2) Uani 1 1 d . . . . .
H04I H 0.9228 0.3525 0.5763 0.038 Uiso 1 1 calc R U . . .
H04J H 0.9543 0.3180 0.6312 0.038 Uiso 1 1 calc R U . . .
C46 C 0.9140(4) 0.3898(6) 0.6468(6) 0.040(3) Uani 1 1 d . . . . .
H04K H 0.9368 0.4228 0.6418 0.048 Uiso 1 1 calc R U . . .
H04L H 0.9246 0.3787 0.6863 0.048 Uiso 1 1 calc R U . . .
Mo25 Mo 0.31053(3) 0.28882(4) -0.01236(3) 0.02628(18) Uani 1 1 d . . . . .
Mo27 Mo 0.21443(3) 0.28924(3) 0.04768(3) 0.01559(15) Uani 1 1 d . . . . .
Mo26 Mo 0.23798(3) 0.42206(3) 0.00435(3) 0.02121(16) Uani 1 1 d . . . . .
Mo24 Mo 0.35945(3) 0.39481(3) 0.07443(3) 0.02069(16) Uani 1 1 d . . . . .
Mo21 Mo 0.31743(3) 0.41168(3) 0.20053(3) 0.01535(15) Uani 1 1 d . . . . .
Mo23 Mo 0.38662(3) 0.28633(3) 0.18602(3) 0.01333(14) Uani 1 1 d . . . . .
Mo22 Mo 0.28198(3) 0.27913(3) 0.24017(3) 0.01906(16) Uani 1 1 d . . . . .
Co21 Co 0.38803(6) 0.34114(8) 0.29640(6) 0.0244(4) Uani 1 1 d . . . . .
Co22 Co 0.29173(6) 0.17666(6) 0.14082(7) 0.0237(4) Uani 1 1 d . . . . .
Co23 Co 0.18368(5) 0.37074(6) 0.16006(6) 0.0148(3) Uani 1 1 d . . . . .
Co24 Co 0.19606(7) 0.32092(8) -0.07758(6) 0.0275(4) Uani 1 1 d . . . . .
O201 O 0.3395(3) 0.4748(3) 0.2375(3) 0.0316(17) Uani 1 1 d . . . . .
O202 O 0.2475(3) 0.4190(3) 0.1787(3) 0.0205(13) Uani 1 1 d . . . . .
O203 O 0.3152(3) 0.3622(3) 0.2671(3) 0.0242(15) Uani 1 1 d . . . . .
O204 O 0.3341(2) 0.4253(3) 0.1347(3) 0.0180(13) Uani 1 1 d . . . . .
O205 O 0.3909(2) 0.3680(3) 0.2255(3) 0.0165(12) Uani 1 1 d . . . . .
O206 O 0.3052(2) 0.3202(3) 0.1713(2) 0.0131(12) Uani 1 1 d . . . . .
O207 O 0.2826(3) 0.2562(4) 0.3054(3) 0.041(2) Uani 1 1 d . . . . .
O208 O 0.3653(2) 0.2701(3) 0.2566(3) 0.0208(14) Uani 1 1 d . . . . .
O209 O 0.2741(3) 0.2133(3) 0.2014(3) 0.0257(15) Uani 1 1 d . . . . .
O210 O 0.4522(2) 0.2684(3) 0.2131(3) 0.0222(14) Uani 1 1 d . . . . .
O211 O 0.2197(3) 0.3146(3) 0.2136(3) 0.0203(13) Uani 1 1 d . . . . .
O212 O 0.3569(2) 0.2193(3) 0.1577(3) 0.0188(13) Uani 1 1 d . . . . .
O213 O 0.3867(2) 0.3283(3) 0.1235(3) 0.0174(13) Uani 1 1 d . . . . .
O214 O 0.4156(3) 0.4347(3) 0.0843(3) 0.0320(17) Uani 1 1 d . . . . .
O215 O 0.3113(3) 0.4478(3) 0.0266(3) 0.0283(16) Uani 1 1 d . . . . .
O216 O 0.3659(3) 0.3474(4) 0.0129(3) 0.0320(17) Uani 1 1 d . . . . .
O217 O 0.2824(2) 0.3442(3) 0.0457(2) 0.0172(12) Uani 1 1 d . . . . .
O218 O 0.3412(3) 0.2324(3) 0.0301(3) 0.0313(17) Uani 1 1 d . . . . .
O219 O 0.3210(3) 0.2721(5) -0.0745(3) 0.046(2) Uani 1 1 d . . . . .
O220 O 0.2612(3) 0.3651(4) -0.0598(3) 0.0317(17) Uani 1 1 d D . . . .
H136 H 0.275(5) 0.382(6) -0.082(5) 0.048 Uiso 1 1 d D U . . .
O221 O 0.2372(3) 0.2646(3) -0.0248(3) 0.0263(15) Uani 1 1 d . . . . .
O222 O 0.2138(3) 0.4690(4) -0.0505(3) 0.0389(19) Uani 1 1 d . . . . .
O223 O 0.2184(3) 0.4538(3) 0.0570(3) 0.0238(14) Uani 1 1 d . . . . .
O224 O 0.1863(3) 0.3584(3) -0.0126(2) 0.0214(14) Uani 1 1 d . . . . .
O225 O 0.2029(2) 0.3338(3) 0.1008(2) 0.0153(12) Uani 1 1 d . . . . .
O226 O 0.1553(3) 0.2523(3) 0.0220(3) 0.0274(16) Uani 1 1 d . . . . .
O227 O 0.2562(3) 0.2350(3) 0.0878(3) 0.0216(14) Uani 1 1 d . . . . .
N051 N 0.4624(4) 0.3175(6) 0.3236(4) 0.0486(19) Uani 1 1 d . U . . .
HN51 H 0.4704 0.2915 0.2950 0.058 Uiso 1 1 calc R U . . .
N052 N 0.4109(4) 0.4159(6) 0.3342(5) 0.053(2) Uani 1 1 d . U . . .
HN52 H 0.3963 0.4483 0.3075 0.064 Uiso 1 1 calc R U . . .
N053 N 0.3815(5) 0.3132(6) 0.3670(4) 0.051(2) Uani 1 1 d . U . . .
HN53 H 0.3460 0.2950 0.3627 0.061 Uiso 1 1 calc R U . . .
C051 C 0.4942(6) 0.3722(7) 0.3269(6) 0.056(2) Uani 1 1 d . U . . .
H05A H 0.5306 0.3655 0.3508 0.067 Uiso 1 1 calc R U . . .
H05B H 0.4964 0.3832 0.2896 0.067 Uiso 1 1 calc R U . . .
C052 C 0.4692(6) 0.4203(7) 0.3498(6) 0.056(2) Uani 1 1 d . U . . .
H05C H 0.4792 0.4585 0.3366 0.068 Uiso 1 1 calc R U . . .
H05D H 0.4830 0.4198 0.3905 0.068 Uiso 1 1 calc R U . . .
C053 C 0.3873(6) 0.4207(8) 0.3782(6) 0.060(2) Uani 1 1 d . U . . .
H053 H 0.4062 0.4509 0.4048 0.072 Uiso 1 1 calc R U . . .
H53B H 0.3500 0.4334 0.3635 0.072 Uiso 1 1 calc R U . . .
C054 C 0.3894(6) 0.3669(8) 0.4047(6) 0.061(2) Uani 1 1 d . U . . .
H05E H 0.3619 0.3665 0.4245 0.074 Uiso 1 1 calc R U . . .
H05F H 0.4241 0.3634 0.4327 0.074 Uiso 1 1 calc R U . . .
C055 C 0.4243(6) 0.2697(8) 0.3887(5) 0.056(2) Uani 1 1 d . U . . .
H05G H 0.4121 0.2301 0.3738 0.067 Uiso 1 1 calc R U . . .
H05H H 0.4324 0.2678 0.4293 0.067 Uiso 1 1 calc R U . . .
C056 C 0.4738(6) 0.2856(8) 0.3732(6) 0.057(2) Uani 1 1 d . U . . .
H05I H 0.4971 0.3094 0.4031 0.069 Uiso 1 1 calc R U . . .
H05J H 0.4930 0.2491 0.3692 0.069 Uiso 1 1 calc R U . . .
N061 N 0.2279(4) 0.1303(4) 0.1230(5) 0.0416(17) Uani 1 1 d . U . . .
H061 H 0.1990 0.1551 0.1297 0.050 Uiso 1 1 calc R U . . .
N062 N 0.3101(4) 0.1356(4) 0.0827(5) 0.0394(17) Uani 1 1 d . U . . .
H062 H 0.3187 0.1650 0.0570 0.047 Uiso 1 1 calc R U . . .
N063 N 0.3245(4) 0.1131(4) 0.1889(5) 0.0444(17) Uani 1 1 d . U . . .
HN63 H 0.3518 0.1300 0.2213 0.053 Uiso 1 1 calc R U . . .
C061 C 0.2140(5) 0.1166(5) 0.0629(6) 0.0430(18) Uani 1 1 d . U . . .
H06A H 0.1994 0.1520 0.0410 0.052 Uiso 1 1 calc R U . . .
H06B H 0.1872 0.0849 0.0536 0.052 Uiso 1 1 calc R U . . .
C062 C 0.2644(5) 0.0971(5) 0.0505(6) 0.0441(19) Uani 1 1 d . U . . .
H06C H 0.2603 0.1007 0.0105 0.053 Uiso 1 1 calc R U . . .
H06D H 0.2717 0.0553 0.0612 0.053 Uiso 1 1 calc R U . . .
C063 C 0.3597(5) 0.1003(5) 0.1105(6) 0.0449(18) Uani 1 1 d . U . . .
H06E H 0.3662 0.0701 0.0849 0.054 Uiso 1 1 calc R U . . .
H06F H 0.3908 0.1267 0.1216 0.054 Uiso 1 1 calc R U . . .
C064 C 0.3503(5) 0.0713(5) 0.1605(6) 0.0483(19) Uani 1 1 d . U . . .
H06G H 0.3276 0.0361 0.1492 0.058 Uiso 1 1 calc R U . . .
H06H H 0.3844 0.0584 0.1858 0.058 Uiso 1 1 calc R U . . .
C065 C 0.2812(5) 0.0857(5) 0.2090(6) 0.0465(19) Uani 1 1 d . U . . .
H06I H 0.2931 0.0474 0.2270 0.056 Uiso 1 1 calc R U . . .
H06J H 0.2718 0.1119 0.2361 0.056 Uiso 1 1 calc R U . . .
C066 C 0.2347(5) 0.0770(5) 0.1601(6) 0.047(2) Uani 1 1 d . U . . .
H06K H 0.2025 0.0711 0.1722 0.056 Uiso 1 1 calc R U . . .
H06L H 0.2401 0.0414 0.1396 0.056 Uiso 1 1 calc R U . . .
N071 N 0.1586(4) 0.4099(4) 0.2152(4) 0.033(2) Uani 1 1 d . . . . .
HN71 H 0.1870 0.4089 0.2511 0.039 Uiso 1 1 calc R U . . .
N072 N 0.1410(3) 0.4265(4) 0.1082(4) 0.0230(17) Uani 1 1 d . . . . .
H072 H 0.1641 0.4472 0.0889 0.028 Uiso 1 1 calc R U . . .
N073 N 0.1217(3) 0.3225(4) 0.1458(4) 0.0241(18) Uani 1 1 d . . . . .
H073 H 0.1313 0.2820 0.1363 0.029 Uiso 1 1 calc R U . . .
C071 C 0.1480(4) 0.4721(5) 0.1973(6) 0.040(3) Uani 1 1 d . . . . .
H07A H 0.1817 0.4937 0.2024 0.048 Uiso 1 1 calc R U . . .
H07B H 0.1272 0.4920 0.2191 0.048 Uiso 1 1 calc R U . . .
C072 C 0.1174(4) 0.4709(5) 0.1372(5) 0.033(2) Uani 1 1 d . . . . .
H07C H 0.0800 0.4607 0.1333 0.039 Uiso 1 1 calc R U . . .
H07D H 0.1185 0.5102 0.1206 0.039 Uiso 1 1 calc R U . . .
C073 C 0.1006(4) 0.3913(5) 0.0668(5) 0.030(2) Uani 1 1 d . . . . .
H07E H 0.1173 0.3715 0.0410 0.036 Uiso 1 1 calc R U . . .
H07F H 0.0723 0.4175 0.0452 0.036 Uiso 1 1 calc R U . . .
C074 C 0.0774(4) 0.3457(5) 0.0970(5) 0.031(2) Uani 1 1 d . . . . .
H07G H 0.0619 0.3129 0.0718 0.037 Uiso 1 1 calc R U . . .
H07H H 0.0491 0.3637 0.1104 0.037 Uiso 1 1 calc R U . . .
C075 C 0.1066(4) 0.3186(5) 0.1978(4) 0.029(2) Uani 1 1 d . . . . .
H07I H 0.1307 0.2914 0.2238 0.034 Uiso 1 1 calc R U . . .
H07J H 0.0700 0.3035 0.1904 0.034 Uiso 1 1 calc R U . . .
C076 C 0.1104(4) 0.3794(6) 0.2222(5) 0.037(3) Uani 1 1 d . . . . .
H07K H 0.0784 0.4023 0.2035 0.045 Uiso 1 1 calc R U . . .
H07L H 0.1126 0.3768 0.2619 0.045 Uiso 1 1 calc R U . . .
N081 N 0.1335(4) 0.2736(5) -0.0903(4) 0.039(2) Uani 1 1 d . . . . .
H081 H 0.1341 0.2527 -0.0553 0.047 Uiso 1 1 calc R U . . .
N082 N 0.1523(4) 0.3767(6) -0.1271(4) 0.044(3) Uani 1 1 d . . . . .
HN82 H 0.1591 0.4162 -0.1090 0.053 Uiso 1 1 calc R U . . .
N083 N 0.2070(4) 0.2843(5) -0.1425(4) 0.041(2) Uani 1 1 d . . . . .
HN83 H 0.2457 0.2783 -0.1371 0.049 Uiso 1 1 calc R U . . .
C081 C 0.0884(6) 0.3138(9) -0.1042(9) 0.080(6) Uani 1 1 d . . . . .
H08A H 0.0567 0.2918 -0.1253 0.096 Uiso 1 1 calc R U . . .
H81B H 0.0818 0.3278 -0.0696 0.096 Uiso 1 1 calc R U . . .
C082 C 0.0952(6) 0.3627(10) -0.1351(8) 0.075(5) Uani 1 1 d . . . . .
H08B H 0.0776 0.3973 -0.1241 0.091 Uiso 1 1 calc R U . . .
H08C H 0.0780 0.3549 -0.1746 0.091 Uiso 1 1 calc R U . . .
C083 C 0.1691(9) 0.3802(9) -0.1789(6) 0.080(6) Uani 1 1 d . . . . .
H08D H 0.1394 0.3945 -0.2097 0.096 Uiso 1 1 calc R U . . .
H08E H 0.1989 0.4082 -0.1739 0.096 Uiso 1 1 calc R U . . .
C084 C 0.1852(9) 0.3219(8) -0.1914(6) 0.075(6) Uani 1 1 d . . . . .
H08F H 0.2122 0.3262 -0.2116 0.090 Uiso 1 1 calc R U . . .
H08G H 0.1543 0.3018 -0.2163 0.090 Uiso 1 1 calc R U . . .
C085 C 0.1806(7) 0.2270(8) -0.1480(6) 0.064(5) Uani 1 1 d . . . . .
H08H H 0.1727 0.2135 -0.1868 0.077 Uiso 1 1 calc R U . . .
H08I H 0.2047 0.1978 -0.1245 0.077 Uiso 1 1 calc R U . . .
C086 C 0.1338(8) 0.2297(9) -0.1327(8) 0.082(6) Uani 1 1 d . . . . .
H08J H 0.1270 0.1904 -0.1190 0.098 Uiso 1 1 calc R U . . .
H08K H 0.1043 0.2384 -0.1660 0.098 Uiso 1 1 calc R U . . .
S00N S 0.09523(12) 0.15819(13) 0.15304(14) 0.0401(7) Uani 1 1 d D . . . .
F2Q F 0.0938(4) 0.0982(5) 0.0653(4) 0.071(3) Uani 1 1 d D . . . .
F36 F 0.0209(3) 0.0948(5) 0.0865(5) 0.079(3) Uani 1 1 d D . . . .
F47 F 0.0407(5) 0.1732(6) 0.0506(5) 0.112(5) Uani 1 1 d D . . . .
O02R O 0.1370(3) 0.1941(4) 0.1434(4) 0.048(2) Uani 1 1 d D . . . .
O035 O 0.1136(4) 0.1055(4) 0.1832(4) 0.057(3) Uani 1 1 d D . . . .
O038 O 0.0556(4) 0.1916(5) 0.1697(6) 0.073(4) Uani 1 1 d D . . . .
C04M C 0.0618(5) 0.1320(8) 0.0850(6) 0.055(4) Uani 1 1 d D . . . .
S00O S 0.05520(11) 0.43961(13) 0.35879(13) 0.0378(6) Uani 1 1 d D . . . .
F02I F 0.0314(3) 0.4387(5) 0.4527(3) 0.070(3) Uani 1 1 d D . . . .
F02Y F 0.0864(3) 0.5056(4) 0.4474(4) 0.066(3) Uani 1 1 d D . . . .
F033 F 0.1130(3) 0.4160(5) 0.4588(4) 0.083(3) Uani 1 1 d D . . . .
O02Z O 0.1021(3) 0.4564(5) 0.3446(4) 0.049(2) Uani 1 1 d D . . . .
C04T C 0.0722(4) 0.4503(5) 0.4330(6) 0.058(4) Uani 1 1 d D . . . .
O031 O 0.0108(3) 0.4785(4) 0.3384(4) 0.048(2) Uani 1 1 d . . . . .
O03B O 0.0410(4) 0.3798(5) 0.3520(5) 0.063(3) Uani 1 1 d . . . . .
STF1 S 0.9174(6) 0.1559(6) 0.3829(7) 0.1143(17) Uani 0.580(9) 1 d D U P A 1
FTF1 F 0.9104(7) 0.0882(8) 0.4625(11) 0.1152(18) Uani 0.580(9) 1 d D U P A 1
FTF2 F 0.9674(7) 0.1579(8) 0.4856(10) 0.1157(18) Uani 0.580(9) 1 d D U P A 1
FTF3 F 0.9887(7) 0.0853(8) 0.4420(11) 0.1156(18) Uani 0.580(9) 1 d D U P A 1
OTF3 O 0.8997(9) 0.1100(10) 0.3412(11) 0.1144(18) Uani 0.580(9) 1 d D U P A 1
CTF1 C 0.9477(7) 0.1171(9) 0.4469(10) 0.1148(17) Uani 0.580(9) 1 d D U P A 1
STF2 S 0.9218(9) 0.1633(8) 0.4001(8) 0.1144(17) Uani 0.420(9) 1 d D U P A 2
FTF4 F 1.0044(8) 0.1450(11) 0.4781(14) 0.1154(18) Uani 0.420(9) 1 d D U P A 2
FTF5 F 0.9321(9) 0.1470(11) 0.5040(12) 0.1153(18) Uani 0.420(9) 1 d D U P A 2
FTF6 F 0.9655(9) 0.2271(9) 0.4900(13) 0.1157(18) Uani 0.420(9) 1 d D U P A 2
OTF6 O 0.9199(13) 0.1027(11) 0.3836(17) 0.1145(18) Uani 0.420(9) 1 d D U P A 2
CTF2 C 0.9575(9) 0.1728(10) 0.4712(11) 0.1150(17) Uani 0.420(9) 1 d D U P A 2
OTF4 O 0.9607(5) 0.1909(7) 0.3714(9) 0.1145(17) Uani 1 1 d . U . . .
OTF1 O 0.8759(5) 0.1929(6) 0.3979(9) 0.1139(17) Uani 1 1 d . U . . .
STFA S -0.0432(8) 0.4223(13) 0.1645(10) 0.3615(5) Uani 0.597(17) 1 d D U P B 1
FTFB F -0.1005(11) 0.475(2) 0.0737(18) 0.3615(5) Uani 0.597(17) 1 d D U P B 1
FTFC F -0.0196(11) 0.5040(15) 0.1093(15) 0.3615(5) Uani 0.597(17) 1 d D U P B 1
FTFT F -0.0355(11) 0.4345(16) 0.0541(12) 0.3615(5) Uani 0.597(17) 1 d D U P B 1
OTFB O -0.0020(17) 0.463(2) 0.196(2) 0.3615(5) Uani 0.597(17) 1 d D U P B 1
OTFC O -0.0943(15) 0.441(3) 0.172(2) 0.3615(5) Uani 0.597(17) 1 d D U P B 1
OTFA O -0.0290(19) 0.3621(15) 0.168(2) 0.3615(5) Uani 0.597(17) 1 d D U P B 1
CTFA C -0.0516(13) 0.4520(16) 0.0959(12) 0.3615(5) Uani 0.597(17) 1 d D U P B 1
STF5 S -0.0934(9) 0.4369(17) 0.1236(14) 0.3615(5) Uani 0.403(17) 1 d D U P B 2
FT52 F -0.0355(11) 0.4345(16) 0.0541(12) 0.3615(5) Uani 0.403(17) 1 d D U P B 2
FT53 F -0.0196(11) 0.5040(15) 0.1093(15) 0.3615(5) Uani 0.403(17) 1 d D U P B 2
FTFA F -0.0874(18) 0.512(2) 0.040(2) 0.3615(5) Uani 0.403(17) 1 d D U P B 2
OT51 O -0.120(2) 0.485(3) 0.144(3) 0.3615(5) Uani 0.403(17) 1 d D U P B 2
OT52 O -0.0432(8) 0.4223(13) 0.1645(10) 0.3615(5) Uani 0.403(17) 1 d D U P B 2
OT53 O -0.128(2) 0.391(3) 0.098(3) 0.3615(5) Uani 0.403(17) 1 d D U P B 2
CTF5 C -0.0643(13) 0.4729(16) 0.0755(14) 0.3615(5) Uani 0.403(17) 1 d D U P B 2

loop_
_atom_site_aniso_label
_atom_site_aniso_U_11
_atom_site_aniso_U_22
_atom_site_aniso_U_33
_atom_site_aniso_U_23
_atom_site_aniso_U_13
_atom_site_aniso_U_12
Mo1 0.0130(3) 0.0078(3) 0.0159(3) 0.0010(2) 0.0069(2) -0.0025(2)
Mo2 0.0115(3) 0.0117(3) 0.0173(3) -0.0055(2) 0.0066(2) -0.0014(2)
Mo3 0.0070(3) 0.0069(3) 0.0149(3) 0.0012(2) 0.0026(2) -0.0019(2)
Mo4 0.0081(3) 0.0108(3) 0.0145(3) -0.0007(2) 0.0041(2) 0.0022(2)
Mo5 0.0112(3) 0.0171(3) 0.0136(3) 0.0032(2) 0.0046(2) -0.0026(2)
Mo6 0.0108(3) 0.0090(3) 0.0158(3) -0.0010(2) 0.0047(2) -0.0013(2)
Mo7 0.0086(3) 0.0090(3) 0.0157(3) -0.0018(2) 0.0028(2) -0.0006(2)
Co1 0.0136(7) 0.0135(7) 0.0113(7) -0.0005(5) 0.0042(5) -0.0016(5)
Co2 0.0150(7) 0.0049(6) 0.0245(8) -0.0003(5) 0.0023(6) -0.0016(5)
Co3 0.0110(6) 0.0168(7) 0.0222(7) -0.0062(6) 0.0104(6) -0.0056(5)
Co4 0.0112(6) 0.0169(7) 0.0130(7) 0.0021(5) 0.0022(5) -0.0015(5)
O1 0.026(3) 0.020(3) 0.020(3) 0.001(3) 0.005(3) -0.007(3)
O2 0.019(3) 0.015(3) 0.028(3) -0.004(3) 0.014(3) -0.006(2)
O3 0.014(3) 0.020(3) 0.014(3) -0.001(2) 0.009(2) -0.003(2)
O4 0.013(3) 0.006(3) 0.021(3) -0.003(2) 0.007(2) -0.002(2)
O5 0.012(3) 0.009(3) 0.013(3) -0.002(2) 0.005(2) -0.001(2)
O6 0.011(3) 0.005(3) 0.021(3) 0.001(2) 0.008(2) -0.004(2)
O7 0.023(3) 0.018(3) 0.029(4) -0.012(3) 0.011(3) 0.002(3)
O8 0.010(3) 0.013(3) 0.015(3) 0.000(2) 0.001(2) 0.001(2)
O9 0.013(3) 0.014(3) 0.030(4) -0.007(3) 0.005(3) 0.000(2)
O10 0.012(3) 0.019(3) 0.024(3) 0.001(3) 0.009(2) 0.005(2)
O11 0.011(3) 0.016(3) 0.029(3) -0.010(3) 0.011(3) -0.005(2)
O12 0.011(3) 0.009(3) 0.019(3) 0.001(2) 0.001(2) 0.002(2)
O13 0.007(3) 0.011(3) 0.016(3) 0.007(2) 0.006(2) 0.002(2)
O14 0.014(3) 0.021(3) 0.024(3) 0.000(3) 0.006(2) 0.002(2)
O15 0.019(3) 0.015(3) 0.020(3) -0.001(2) 0.011(2) 0.002(2)
O16 0.015(3) 0.028(3) 0.013(3) 0.002(3) 0.007(2) 0.000(3)
O17 0.008(3) 0.014(3) 0.011(3) -0.001(2) 0.001(2) 0.000(2)
O18 0.013(3) 0.014(3) 0.021(3) 0.003(2) 0.004(2) -0.009(2)
O19 0.018(3) 0.036(4) 0.023(3) 0.007(3) 0.010(3) -0.003(3)
O20 0.015(3) 0.020(3) 0.020(3) -0.009(3) 0.005(2) 0.000(2)
O21 0.016(3) 0.009(3) 0.024(3) 0.004(2) 0.008(2) -0.003(2)
O22 0.018(3) 0.015(3) 0.029(4) -0.006(3) 0.007(3) -0.001(2)
O23 0.014(3) 0.010(3) 0.029(3) -0.003(2) 0.008(3) -0.002(2)
O24 0.010(3) 0.010(3) 0.016(3) 0.000(2) 0.001(2) -0.004(2)
O025 0.013(3) 0.009(3) 0.025(3) -0.005(2) 0.010(2) -0.005(2)
O26 0.016(3) 0.012(3) 0.027(3) 0.002(3) 0.002(3) 0.010(2)
O27 0.016(3) 0.013(3) 0.016(3) 0.002(2) 0.005(2) 0.002(2)
N11 0.016(4) 0.019(4) 0.021(4) 0.003(3) 0.004(3) 0.002(3)
N12 0.017(4) 0.025(4) 0.030(4) 0.005(3) 0.009(3) 0.000(3)
N13 0.022(4) 0.025(4) 0.015(4) -0.003(3) 0.007(3) 0.000(3)
C11 0.015(5) 0.051(7) 0.045(7) 0.015(6) -0.005(5) 0.007(5)
C12 0.031(6) 0.035(6) 0.067(9) 0.023(6) 0.024(6) 0.016(5)
C13 0.065(8) 0.043(7) 0.026(6) 0.016(5) 0.026(6) 0.008(6)
C14 0.078(9) 0.021(5) 0.025(6) -0.002(4) 0.031(6) -0.002(5)
C15 0.028(6) 0.044(7) 0.050(7) -0.022(6) 0.011(5) -0.015(5)
C16 0.031(6) 0.036(6) 0.037(6) -0.016(5) 0.011(5) -0.015(5)
N21 0.031(3) 0.012(3) 0.048(4) -0.005(3) 0.000(3) -0.003(3)
N22 0.031(3) 0.012(3) 0.040(3) -0.002(3) -0.002(3) 0.006(3)
N23 0.032(3) 0.017(3) 0.042(4) 0.006(3) 0.005(3) -0.004(3)
C21 0.038(3) 0.017(3) 0.052(4) -0.008(3) -0.002(3) 0.004(3)
C22 0.033(3) 0.012(3) 0.047(4) -0.006(3) -0.001(3) 0.010(3)
C23 0.037(3) 0.025(3) 0.042(3) 0.003(3) -0.001(3) 0.006(3)
C24 0.037(4) 0.027(4) 0.040(4) 0.007(3) 0.003(3) 0.001(3)
C25 0.038(4) 0.023(3) 0.054(4) 0.003(3) 0.006(3) -0.008(3)
C26 0.036(3) 0.022(3) 0.054(4) 0.000(3) 0.003(3) -0.009(3)
N31 0.014(4) 0.030(5) 0.028(4) -0.011(4) 0.009(3) -0.008(3)
N32 0.011(4) 0.031(5) 0.028(4) -0.010(4) 0.005(3) -0.004(3)
N33 0.024(4) 0.035(5) 0.034(5) -0.005(4) 0.019(4) -0.007(4)
C31 0.022(5) 0.031(6) 0.040(6) -0.015(5) 0.013(4) -0.012(4)
C32 0.018(5) 0.043(7) 0.041(6) -0.020(5) 0.011(4) -0.006(4)
C33 0.027(5) 0.036(6) 0.049(7) -0.022(5) 0.026(5) 0.000(4)
C34 0.024(5) 0.064(9) 0.051(7) -0.025(6) 0.028(5) -0.014(5)
C35 0.038(6) 0.041(7) 0.048(7) -0.003(5) 0.029(6) -0.015(5)
C36 0.034(6) 0.023(5) 0.049(7) -0.002(5) 0.025(5) -0.008(4)
N41 0.015(4) 0.030(5) 0.024(4) 0.005(3) 0.006(3) -0.005(3)
N42 0.032(5) 0.028(5) 0.016(4) 0.001(3) 0.007(3) -0.011(4)
N43 0.012(4) 0.022(4) 0.024(4) 0.003(3) -0.002(3) -0.004(3)
C41 0.060(8) 0.045(7) 0.021(5) -0.018(5) 0.020(5) -0.016(6)
C42 0.037(6) 0.040(7) 0.025(5) -0.008(5) 0.010(5) -0.010(5)
C43 0.028(5) 0.035(6) 0.034(6) 0.016(5) 0.002(4) 0.007(5)
C44 0.025(5) 0.035(6) 0.037(6) 0.007(5) -0.005(4) -0.002(4)
C45 0.007(4) 0.035(6) 0.045(6) 0.005(5) -0.004(4) -0.003(4)
C46 0.022(5) 0.038(7) 0.054(8) 0.003(6) -0.001(5) -0.012(5)
Mo25 0.0232(4) 0.0393(5) 0.0181(4) -0.0104(3) 0.0087(3) -0.0003(3)
Mo27 0.0154(3) 0.0134(3) 0.0175(3) -0.0058(3) 0.0036(3) -0.0015(2)
Mo26 0.0261(4) 0.0209(4) 0.0147(3) 0.0036(3) 0.0024(3) -0.0004(3)
Mo24 0.0199(4) 0.0227(4) 0.0196(4) 0.0034(3) 0.0056(3) -0.0073(3)
Mo21 0.0141(3) 0.0119(3) 0.0174(3) -0.0030(3) 0.0002(3) 0.0039(2)
Mo23 0.0104(3) 0.0104(3) 0.0181(3) -0.0019(2) 0.0021(2) 0.0036(2)
Mo22 0.0201(4) 0.0214(4) 0.0177(3) 0.0095(3) 0.0087(3) 0.0082(3)
Co21 0.0206(8) 0.0338(9) 0.0135(7) -0.0057(6) -0.0036(6) 0.0154(7)
Co22 0.0224(8) 0.0052(7) 0.0422(10) -0.0033(6) 0.0071(7) -0.0001(6)
Co23 0.0133(7) 0.0148(7) 0.0172(7) 0.0002(6) 0.0057(5) 0.0054(5)
Co24 0.0274(9) 0.0414(10) 0.0116(7) -0.0087(7) 0.0019(6) -0.0011(7)
O201 0.026(4) 0.022(4) 0.039(4) -0.009(3) -0.002(3) 0.007(3)
O202 0.025(3) 0.013(3) 0.022(3) 0.001(2) 0.005(3) 0.007(3)
O203 0.020(3) 0.041(4) 0.010(3) -0.006(3) 0.001(2) 0.010(3)
O204 0.019(3) 0.012(3) 0.020(3) 0.002(2) 0.000(2) -0.004(2)
O205 0.012(3) 0.011(3) 0.022(3) 0.000(2) -0.003(2) 0.002(2)
O206 0.016(3) 0.015(3) 0.008(3) 0.000(2) 0.005(2) 0.003(2)
O207 0.045(5) 0.054(5) 0.027(4) 0.026(4) 0.016(4) 0.018(4)
O208 0.015(3) 0.030(4) 0.018(3) 0.006(3) 0.005(2) 0.013(3)
O209 0.027(4) 0.015(3) 0.036(4) 0.012(3) 0.010(3) 0.004(3)
O210 0.016(3) 0.023(3) 0.029(4) -0.007(3) 0.007(3) 0.000(3)
O211 0.020(3) 0.021(3) 0.022(3) 0.003(3) 0.010(3) 0.003(3)
O212 0.014(3) 0.016(3) 0.024(3) -0.002(3) 0.002(2) 0.004(2)
O213 0.011(3) 0.019(3) 0.021(3) -0.001(2) 0.001(2) 0.001(2)
O214 0.030(4) 0.035(4) 0.031(4) 0.001(3) 0.010(3) -0.016(3)
O215 0.036(4) 0.024(4) 0.024(4) 0.003(3) 0.008(3) -0.009(3)
O216 0.030(4) 0.046(5) 0.025(4) -0.004(3) 0.017(3) -0.003(3)
O217 0.017(3) 0.022(3) 0.012(3) -0.001(2) 0.002(2) -0.001(2)
O218 0.026(4) 0.025(4) 0.042(4) -0.013(3) 0.007(3) 0.006(3)
O219 0.039(5) 0.075(7) 0.029(4) -0.018(4) 0.017(4) -0.002(4)
O220 0.037(4) 0.048(5) 0.013(3) 0.001(3) 0.012(3) 0.000(4)
O221 0.022(3) 0.031(4) 0.022(3) -0.015(3) 0.000(3) -0.002(3)
O222 0.045(5) 0.043(5) 0.026(4) 0.010(3) 0.004(3) -0.003(4)
O223 0.031(4) 0.013(3) 0.026(4) -0.001(3) 0.007(3) 0.001(3)
O224 0.021(3) 0.030(4) 0.011(3) -0.003(3) 0.001(2) 0.002(3)
O225 0.017(3) 0.016(3) 0.014(3) 0.002(2) 0.006(2) 0.003(2)
O226 0.018(3) 0.021(4) 0.039(4) -0.010(3) 0.002(3) -0.009(3)
O227 0.021(3) 0.014(3) 0.029(4) -0.007(3) 0.007(3) -0.004(3)
N051 0.040(4) 0.064(4) 0.036(4) -0.004(3) 0.001(3) 0.030(3)
N052 0.043(4) 0.069(4) 0.039(4) -0.022(3) -0.002(3) 0.027(4)
N053 0.050(4) 0.079(4) 0.020(3) 0.001(3) 0.003(3) 0.040(4)
C051 0.041(4) 0.067(5) 0.051(4) -0.011(4) -0.003(3) 0.027(3)
C052 0.043(4) 0.069(4) 0.048(4) -0.016(4) -0.002(3) 0.025(4)
C053 0.053(4) 0.080(5) 0.040(4) -0.020(4) 0.004(3) 0.030(4)
C054 0.057(4) 0.087(5) 0.034(4) -0.011(3) 0.002(3) 0.039(4)
C055 0.051(4) 0.078(5) 0.032(4) 0.008(4) 0.000(3) 0.040(4)
C056 0.050(4) 0.078(5) 0.038(4) 0.004(4) 0.002(3) 0.038(4)
N061 0.038(4) 0.014(3) 0.071(4) -0.002(3) 0.011(3) -0.002(3)
N062 0.033(3) 0.016(3) 0.068(4) -0.016(3) 0.011(3) 0.001(3)
N063 0.040(3) 0.016(3) 0.073(4) 0.002(3) 0.010(3) 0.005(3)
C061 0.036(3) 0.017(3) 0.071(4) -0.007(3) 0.008(4) -0.006(3)
C062 0.038(4) 0.017(3) 0.072(4) -0.014(3) 0.008(3) -0.004(3)
C063 0.035(3) 0.020(3) 0.076(4) -0.016(3) 0.010(3) 0.005(3)
C064 0.041(4) 0.021(3) 0.078(5) -0.009(3) 0.008(3) 0.004(3)
C065 0.045(4) 0.017(3) 0.073(4) 0.003(3) 0.009(3) -0.001(3)
C066 0.044(4) 0.016(3) 0.076(4) 0.004(3) 0.009(4) -0.004(3)
N071 0.035(5) 0.035(5) 0.032(5) -0.006(4) 0.016(4) 0.004(4)
N072 0.020(4) 0.019(4) 0.031(4) 0.002(3) 0.009(3) 0.005(3)
N073 0.019(4) 0.023(4) 0.034(5) 0.006(3) 0.013(3) 0.004(3)
C071 0.020(5) 0.040(7) 0.061(8) -0.021(6) 0.011(5) 0.005(5)
C072 0.024(5) 0.023(5) 0.050(7) -0.002(5) 0.008(5) 0.004(4)
C073 0.020(5) 0.030(6) 0.031(6) -0.004(4) -0.006(4) -0.001(4)
C074 0.019(5) 0.029(6) 0.041(6) -0.001(5) 0.004(4) 0.001(4)
C075 0.031(5) 0.035(6) 0.026(5) 0.007(4) 0.018(4) 0.003(4)
C076 0.027(5) 0.054(8) 0.039(6) 0.002(6) 0.022(5) 0.005(5)
N081 0.035(5) 0.048(6) 0.028(5) -0.017(4) -0.001(4) -0.014(5)
N082 0.044(6) 0.069(8) 0.014(4) -0.004(4) -0.001(4) 0.006(5)
N083 0.044(6) 0.054(7) 0.023(5) -0.012(4) 0.006(4) 0.005(5)
C081 0.028(7) 0.098(15) 0.109(16) 0.012(12) 0.011(8) 0.003(8)
C082 0.027(7) 0.112(16) 0.071(11) 0.016(11) -0.012(7) 0.018(8)
C083 0.134(18) 0.079(12) 0.028(7) 0.007(7) 0.027(9) 0.034(12)
C084 0.119(16) 0.078(12) 0.031(8) 0.009(7) 0.025(9) 0.028(11)
C085 0.099(13) 0.069(10) 0.030(7) -0.032(7) 0.028(8) -0.021(9)
C086 0.102(15) 0.081(13) 0.079(12) -0.047(11) 0.053(11) -0.041(11)
S00N 0.0366(15) 0.0316(15) 0.0567(19) -0.0108(13) 0.0207(14) -0.0120(12)
F2Q 0.058(5) 0.110(8) 0.049(5) -0.025(5) 0.020(4) -0.018(5)
F36 0.034(4) 0.090(7) 0.117(8) -0.051(6) 0.027(5) -0.027(4)
F47 0.083(8) 0.137(11) 0.086(8) 0.057(8) -0.024(6) 0.008(8)
O02R 0.034(4) 0.026(4) 0.090(7) -0.003(4) 0.028(5) -0.006(3)
O035 0.073(7) 0.049(6) 0.049(6) 0.004(5) 0.018(5) -0.015(5)
O038 0.052(6) 0.055(6) 0.130(11) -0.044(7) 0.053(7) -0.018(5)
C04M 0.033(7) 0.085(12) 0.046(8) 0.004(8) 0.009(6) -0.004(7)
S00O 0.0268(13) 0.0362(15) 0.0514(17) 0.0012(13) 0.0127(12) -0.0050(11)
F02I 0.036(4) 0.125(9) 0.053(5) 0.003(5) 0.018(4) -0.029(5)
F02Y 0.033(4) 0.107(8) 0.058(5) -0.024(5) 0.013(4) -0.021(5)
F033 0.034(4) 0.132(10) 0.073(6) 0.044(6) 0.001(4) -0.008(5)
O02Z 0.030(4) 0.075(7) 0.049(5) -0.001(5) 0.020(4) 0.003(4)
C04T 0.028(6) 0.082(11) 0.060(9) 0.014(8) 0.009(6) -0.022(7)
O031 0.029(4) 0.048(5) 0.067(6) 0.009(5) 0.014(4) 0.003(4)
O03B 0.045(6) 0.049(6) 0.091(8) 0.002(6) 0.014(5) -0.004(5)
STF1 0.049(2) 0.072(3) 0.215(5) 0.018(3) 0.027(3) 0.009(2)
FTF1 0.051(3) 0.074(3) 0.214(5) 0.018(3) 0.026(3) 0.009(2)
FTF2 0.051(2) 0.074(3) 0.215(5) 0.017(3) 0.026(3) 0.009(2)
FTF3 0.050(2) 0.074(3) 0.215(5) 0.018(3) 0.026(3) 0.010(2)
OTF3 0.050(2) 0.072(3) 0.215(5) 0.017(3) 0.026(3) 0.009(2)
CTF1 0.050(2) 0.073(3) 0.215(5) 0.018(3) 0.026(3) 0.009(2)
STF2 0.050(2) 0.072(3) 0.215(5) 0.017(3) 0.027(3) 0.009(2)
FTF4 0.050(2) 0.074(3) 0.215(5) 0.018(3) 0.026(3) 0.009(2)
FTF5 0.051(2) 0.074(3) 0.215(5) 0.018(3) 0.026(3) 0.009(2)
FTF6 0.051(3) 0.073(3) 0.215(5) 0.017(3) 0.025(3) 0.009(2)
OTF6 0.050(2) 0.072(3) 0.215(5) 0.018(3) 0.026(3) 0.009(2)
CTF2 0.050(2) 0.073(3) 0.215(5) 0.018(3) 0.026(3) 0.009(2)
OTF4 0.050(2) 0.073(3) 0.215(5) 0.017(3) 0.027(3) 0.009(2)
OTF1 0.049(2) 0.072(3) 0.214(5) 0.018(3) 0.027(3) 0.009(2)
STFA 0.1563(8) 0.5436(8) 0.4140(8) -0.0079(7) 0.1284(6) -0.0346(7)
FTFB 0.1563(8) 0.5436(8) 0.4140(8) -0.0079(7) 0.1284(6) -0.0346(7)
FTFC 0.1563(8) 0.5436(8) 0.4140(8) -0.0079(7) 0.1284(6) -0.0346(7)
FTFT 0.1563(8) 0.5436(8) 0.4140(8) -0.0079(7) 0.1284(6) -0.0346(7)
OTFB 0.1563(8) 0.5436(8) 0.4140(8) -0.0079(7) 0.1284(7) -0.0346(7)
OTFC 0.1563(8) 0.5436(8) 0.4140(8) -0.0079(7) 0.1284(6) -0.0346(7)
OTFA 0.1563(8) 0.5436(8) 0.4140(8) -0.0079(7) 0.1284(7) -0.0346(7)
CTFA 0.1563(8) 0.5436(8) 0.4140(8) -0.0079(7) 0.1284(6) -0.0346(7)
STF5 0.1563(8) 0.5436(8) 0.4140(8) -0.0079(7) 0.1284(6) -0.0346(7)
FT52 0.1563(8) 0.5436(8) 0.4140(8) -0.0079(7) 0.1284(6) -0.0346(7)
FT53 0.1563(8) 0.5436(8) 0.4140(8) -0.0079(7) 0.1284(6) -0.0346(7)
FTFA 0.1563(8) 0.5436(8) 0.4140(8) -0.0079(7) 0.1284(6) -0.0346(7)
OT51 0.1563(8) 0.5436(8) 0.4140(8) -0.0079(7) 0.1284(6) -0.0346(7)
OT52 0.1563(8) 0.5436(8) 0.4140(8) -0.0079(7) 0.1284(6) -0.0346(7)
OT53 0.1563(8) 0.5436(8) 0.4140(8) -0.0079(7) 0.1284(6) -0.0346(7)
CTF5 0.1563(8) 0.5436(8) 0.4140(8) -0.0079(7) 0.1284(6) -0.0346(7)

loop_
_atom_type_symbol
_atom_type_description
_atom_type_scat_dispersion_real
_atom_type_scat_dispersion_imag
_atom_type_scat_source
C C 0.0181 0.0091 'International Tables Vol C Tables 4.2.6.8 and 6.1.1.4'
H H 0.0000 0.0000 'International Tables Vol C Tables 4.2.6.8 and 6.1.1.4'
Co Co -2.3653 3.6143 'International Tables Vol C Tables 4.2.6.8 and 6.1.1.4'
F F 0.0727 0.0534 'International Tables Vol C Tables 4.2.6.8 and 6.1.1.4'
Mo Mo -0.0483 2.7339 'International Tables Vol C Tables 4.2.6.8 and 6.1.1.4'
N N 0.0311 0.0180 'International Tables Vol C Tables 4.2.6.8 and 6.1.1.4'
O O 0.0492 0.0322 'International Tables Vol C Tables 4.2.6.8 and 6.1.1.4'
S S 0.3331 0.5567 'International Tables Vol C Tables 4.2.6.8 and 6.1.1.4'

loop_
_geom_angle_atom_site_label_1
_geom_angle_atom_site_label_2
_geom_angle_atom_site_label_3
_geom_angle
O1 Mo1 O2 104.5(3)
O1 Mo1 O4 103.1(3)
O2 Mo1 O4 100.6(3)
O1 Mo1 O3 95.4(3)
O2 Mo1 O3 90.7(3)
O4 Mo1 O3 155.0(2)
O1 Mo1 O5 94.5(3)
O2 Mo1 O5 157.2(3)
O4 Mo1 O5 87.0(2)
O3 Mo1 O5 74.7(2)
O1 Mo1 O6 164.5(3)
O2 Mo1 O6 86.5(3)
O4 Mo1 O6 85.2(2)
O3 Mo1 O6 73.2(2)
O5 Mo1 O6 72.6(2)
O1 Mo1 Co1 87.6(2)
O2 Mo1 Co1 128.8(2)
O4 Mo1 Co1 125.31(18)
O3 Mo1 Co1 38.10(16)
O5 Mo1 Co1 38.34(15)
O6 Mo1 Co1 76.93(15)
O7 Mo2 O11 105.5(3)
O7 Mo2 O9 104.3(3)
O11 Mo2 O9 103.4(3)
O7 Mo2 O3 95.0(3)
O11 Mo2 O3 88.0(3)
O9 Mo2 O3 153.7(2)
O7 Mo2 O8 92.0(3)
O11 Mo2 O8 155.2(2)
O9 Mo2 O8 88.7(2)
O3 Mo2 O8 72.7(2)
O7 Mo2 O6 161.5(3)
O11 Mo2 O6 87.6(2)
O9 Mo2 O6 84.8(2)
O3 Mo2 O6 72.0(2)
O8 Mo2 O6 71.8(2)
O10 Mo3 O12 104.8(3)
O10 Mo3 O13 102.1(3)
O12 Mo3 O13 100.9(3)
O10 Mo3 O8 97.2(3)
O12 Mo3 O8 90.3(3)
O13 Mo3 O8 154.3(2)
O10 Mo3 O5 96.1(3)
O12 Mo3 O5 156.0(2)
O13 Mo3 O5 85.9(2)
O8 Mo3 O5 75.1(2)
O10 Mo3 O6 166.4(3)
O12 Mo3 O6 85.9(2)
O13 Mo3 O6 83.7(2)
O8 Mo3 O6 74.0(2)
O5 Mo3 O6 71.9(2)
O10 Mo3 Co1 89.5(2)
O12 Mo3 Co1 128.3(2)
O13 Mo3 Co1 124.66(17)
O8 Mo3 Co1 38.12(16)
O5 Mo3 Co1 38.79(15)
O6 Mo3 Co1 77.14(15)
O14 Mo4 O16 98.0(3)
O14 Mo4 O15 97.4(3)
O16 Mo4 O15 90.4(3)
O14 Mo4 O13 100.8(3)
O16 Mo4 O13 90.3(3)
O15 Mo4 O13 161.5(2)
O14 Mo4 O4 99.6(3)
O16 Mo4 O4 162.4(3)
O15 Mo4 O4 87.8(2)
O13 Mo4 O4 86.0(2)
O14 Mo4 O17 168.5(3)
O16 Mo4 O17 74.8(2)
O15 Mo4 O17 74.0(2)
O13 Mo4 O17 88.4(2)
O4 Mo4 O17 87.9(2)
O18 Mo5 O19 103.9(3)
O18 Mo5 O16 97.5(3)
O19 Mo5 O16 99.8(3)
O18 Mo5 O21 98.4(3)
O19 Mo5 O21 101.1(3)
O16 Mo5 O21 149.9(2)
O18 Mo5 O17 102.2(2)
O19 Mo5 O17 153.9(3)
O16 Mo5 O17 75.5(2)
O21 Mo5 O17 76.2(2)
O18 Mo5 O20 170.8(3)
O19 Mo5 O20 83.5(3)
O16 Mo5 O20 86.5(3)
O21 Mo5 O20 74.6(2)
O17 Mo5 O20 70.7(2)
O18 Mo5 Co4 135.3(2)
O19 Mo5 Co4 86.1(2)
O16 Mo5 Co4 124.09(19)
O21 Mo5 Co4 37.15(18)
O17 Mo5 Co4 76.19(14)
O20 Mo5 Co4 38.60(16)
O23 Mo6 O22 103.8(3)
O23 Mo6 O15 97.4(3)
O22 Mo6 O15 99.6(3)
O23 Mo6 O24 98.7(3)
O22 Mo6 O24 101.4(3)
O15 Mo6 O24 149.6(2)
O23 Mo6 O17 102.3(2)
O22 Mo6 O17 153.9(3)
O15 Mo6 O17 75.3(2)
O24 Mo6 O17 76.1(2)
O23 Mo6 O20 171.4(3)
O22 Mo6 O20 82.9(3)
O15 Mo6 O20 86.6(2)
O24 Mo6 O20 74.5(2)
O17 Mo6 O20 71.3(2)
O23 Mo6 Co4 135.5(2)
O22 Mo6 Co4 86.1(2)
O15 Mo6 Co4 124.03(18)
O24 Mo6 Co4 37.12(17)
O17 Mo6 Co4 76.39(15)
O20 Mo6 Co4 38.47(16)
O26 Mo7 O27 103.6(3)
O26 Mo7 O025 103.4(3)
O27 Mo7 O025 100.3(3)
O26 Mo7 O24 91.2(3)
O27 Mo7 O24 158.1(2)
O025 Mo7 O24 91.6(2)
O26 Mo7 O21 89.4(3)
O27 Mo7 O21 90.4(2)
O025 Mo7 O21 160.7(2)
O24 Mo7 O21 73.5(2)
O26 Mo7 O17 158.1(3)
O27 Mo7 O17 89.2(2)
O025 Mo7 O17 91.4(2)
O24 Mo7 O17 72.1(2)
O21 Mo7 O17 72.6(2)
O8 Co1 O3 82.5(3)
O8 Co1 O5 82.2(2)
O3 Co1 O5 81.5(2)
O8 Co1 N11 96.0(3)
O3 Co1 N11 176.8(3)
O5 Co1 N11 95.5(3)
O8 Co1 N13 94.7(3)
O3 Co1 N13 96.7(3)
O5 Co1 N13 176.5(3)
N11 Co1 N13 86.3(3)
O8 Co1 N12 177.7(3)
O3 Co1 N12 95.3(3)
O5 Co1 N12 96.8(3)
N11 Co1 N12 86.2(3)
N13 Co1 N12 86.3(4)
O8 Co1 Mo3 40.95(17)
O3 Co1 Mo3 89.46(18)
O5 Co1 Mo3 43.25(17)
N11 Co1 Mo3 87.5(2)
N13 Co1 Mo3 134.0(3)
N12 Co1 Mo3 138.6(3)
O8 Co1 Mo1 89.64(18)
O3 Co1 Mo1 41.31(18)
O5 Co1 Mo1 42.12(17)
N11 Co1 Mo1 136.0(2)
N13 Co1 Mo1 136.8(2)
N12 Co1 Mo1 88.2(3)
Mo3 Co1 Mo1 68.84(3)
O9 Co2 O12 89.5(3)
O9 Co2 O27 93.0(3)
O12 Co2 O27 92.1(3)
O9 Co2 N21 88.6(4)
O12 Co2 N21 91.8(3)
O27 Co2 N21 175.8(3)
O9 Co2 N22 91.2(4)
O12 Co2 N22 178.8(3)
O27 Co2 N22 88.9(3)
N21 Co2 N22 87.2(4)
O9 Co2 N23 175.7(3)
O12 Co2 N23 92.3(3)
O27 Co2 N23 90.9(3)
N21 Co2 N23 87.3(4)
N22 Co2 N23 86.9(4)
N32 Co3 O2 177.2(3)
N32 Co3 O025 89.9(3)
O2 Co3 O025 92.9(3)
N32 Co3 O11 90.9(3)
O2 Co3 O11 89.6(3)
O025 Co3 O11 93.8(3)
N32 Co3 N31 86.1(4)
O2 Co3 N31 93.2(3)
O025 Co3 N31 89.2(3)
O11 Co3 N31 175.8(3)
N32 Co3 N33 87.3(4)
O2 Co3 N33 89.9(3)
O025 Co3 N33 175.2(3)
O11 Co3 N33 90.2(3)
N31 Co3 N33 86.7(4)
N41 Co4 O20 97.4(3)
N41 Co4 O21 176.7(3)
O20 Co4 O21 83.7(3)
N41 Co4 N43 86.8(3)
O20 Co4 N43 175.2(3)
O21 Co4 N43 92.0(3)
N41 Co4 N42 87.1(3)
O20 Co4 N42 95.7(3)
O21 Co4 N42 95.9(3)
N43 Co4 N42 86.9(4)
N41 Co4 O24 93.2(3)
O20 Co4 O24 83.2(3)
O21 Co4 O24 83.8(2)
N43 Co4 O24 94.2(3)
N42 Co4 O24 178.9(3)
N41 Co4 Mo5 144.1(3)
O20 Co4 Mo5 47.38(19)
O21 Co4 Mo5 37.69(18)
N43 Co4 Mo5 128.8(2)
N42 Co4 Mo5 89.5(3)
O24 Co4 Mo5 89.60(17)
N41 Co4 Mo6 88.8(3)
O20 Co4 Mo6 47.1(2)
O21 Co4 Mo6 89.73(18)
N43 Co4 Mo6 131.0(2)
N42 Co4 Mo6 141.5(3)
O24 Co4 Mo6 37.43(17)
Mo5 Co4 Mo6 72.21(3)
Mo1 O2 Co3 141.6(4)
Co1 O3 Mo1 100.6(3)
Co1 O3 Mo2 101.2(3)
Mo1 O3 Mo2 109.9(3)
Mo1 O4 Mo4 147.0(3)
Co1 O5 Mo1 99.5(2)
Co1 O5 Mo3 98.0(2)
Mo1 O5 Mo3 111.0(3)
Mo1 O6 Mo2 101.0(2)
Mo1 O6 Mo3 102.5(2)
Mo2 O6 Mo3 100.9(2)
Co1 O8 Mo3 100.9(3)
Co1 O8 Mo2 100.0(3)
Mo3 O8 Mo2 109.6(3)
Mo2 O9 Co2 144.0(4)
Mo2 O11 Co3 141.3(3)
Mo3 O12 Co2 142.4(3)
Mo3 O13 Mo4 149.2(3)
Mo4 O15 Mo6 115.0(3)
Mo4 O16 Mo5 114.7(3)
Mo6 O17 Mo7 98.0(2)
Mo6 O17 Mo5 111.4(2)
Mo7 O17 Mo5 97.5(2)
Mo6 O17 Mo4 94.3(2)
Mo7 O17 Mo4 159.5(3)
Mo5 O17 Mo4 93.3(2)
Co4 O20 Mo6 94.5(3)
Co4 O20 Mo5 94.0(3)
Mo6 O20 Mo5 106.4(2)
Co4 O20 H94 117(8)
Mo6 O20 H94 113(8)
Mo5 O20 H94 126(8)
Co4 O21 Mo5 105.2(3)
Co4 O21 Mo7 99.8(2)
Mo5 O21 Mo7 107.2(3)
Co4 O24 Mo6 105.4(3)
Co4 O24 Mo7 100.0(2)
Mo6 O24 Mo7 107.4(3)
Mo7 O025 Co3 171.7(4)
Mo7 O27 Co2 166.1(4)
C16 N11 C11 112.8(9)
C16 N11 Co1 107.6(6)
C11 N11 Co1 110.7(6)
C16 N11 HN11 108.5
C11 N11 HN11 108.5
Co1 N11 HN11 108.5
C12 N12 C13 111.6(10)
C12 N12 Co1 107.5(6)
C13 N12 Co1 110.7(7)
C12 N12 HN12 109.0
C13 N12 HN12 109.0
Co1 N12 HN12 109.0
C14 N13 C15 112.9(9)
C14 N13 Co1 107.8(6)
C15 N13 Co1 111.2(6)
C14 N13 HN13 108.3
C15 N13 HN13 108.3
Co1 N13 HN13 108.3
C12 C11 N11 110.6(9)
C12 C11 H01A 109.5
N11 C11 H01A 109.5
C12 C11 H01B 109.5
N11 C11 H01B 109.5
H01A C11 H01B 108.1
C11 C12 N12 110.9(9)
C11 C12 H01C 109.5
N12 C12 H01C 109.5
C11 C12 H01D 109.5
N12 C12 H01D 109.5
H01C C12 H01D 108.1
C14 C13 N12 111.3(9)
C14 C13 H01E 109.4
N12 C13 H01E 109.4
C14 C13 H01F 109.4
N12 C13 H01F 109.4
H01E C13 H01F 108.0
N13 C14 C13 110.4(9)
N13 C14 H01G 109.6
C13 C14 H01G 109.6
N13 C14 H01H 109.6
C13 C14 H01H 109.6
H01G C14 H01H 108.1
C16 C15 N13 110.4(9)
C16 C15 H01I 109.6
N13 C15 H01I 109.6
C16 C15 H01J 109.6
N13 C15 H01J 109.6
H01I C15 H01J 108.1
N11 C16 C15 110.6(9)
N11 C16 H01K 109.5
C15 C16 H01K 109.5
N11 C16 H01L 109.5
C15 C16 H01L 109.5
H01K C16 H01L 108.1
C21 N21 C26 112.5(9)
C21 N21 Co2 110.1(7)
C26 N21 Co2 105.4(7)
C21 N21 HN21 109.6
C26 N21 HN21 109.6
Co2 N21 HN21 109.6
C22 N22 C23 112.5(9)
C22 N22 Co2 107.0(6)
C23 N22 Co2 110.7(7)
C22 N22 H022 108.9
C23 N22 H022 108.9
Co2 N22 H022 108.9
C25 N23 C24 113.2(9)
C25 N23 Co2 111.7(8)
C24 N23 Co2 107.9(7)
C25 N23 H023 107.9
C24 N23 H023 107.9
Co2 N23 H023 107.9
N21 C21 C22 110.3(8)
N21 C21 H02A 109.6
C22 C21 H02A 109.6
N21 C21 H02B 109.6
C22 C21 H02B 109.6
H02A C21 H02B 108.1
N22 C22 C21 109.3(10)
N22 C22 H02C 109.8
C21 C22 H02C 109.8
N22 C22 H02D 109.8
C21 C22 H02D 109.8
H02C C22 H02D 108.3
N22 C23 C24 111.2(9)
N22 C23 H02E 109.4
C24 C23 H02E 109.4
N22 C23 H02F 109.4
C24 C23 H02F 109.4
H02E C23 H02F 108.0
N23 C24 C23 106.7(10)
N23 C24 H02G 110.4
C23 C24 H02G 110.4
N23 C24 H02H 110.4
C23 C24 H02H 110.4
H02G C24 H02H 108.6
N23 C25 C26 108.9(10)
N23 C25 H02I 109.9
C26 C25 H02I 109.9
N23 C25 H02J 109.9
C26 C25 H02J 109.9
H02I C25 H02J 108.3
C25 C26 N21 109.6(9)
C25 C26 H02K 109.8
N21 C26 H02K 109.8
C25 C26 H02L 109.8
N21 C26 H02L 109.8
H02K C26 H02L 108.2
C31 N31 C36 114.7(8)
C31 N31 Co3 107.8(6)
C36 N31 Co3 110.3(6)
C31 N31 H031 107.9
C36 N31 H031 107.9
Co3 N31 H031 107.9
C32 N32 C33 113.7(8)
C32 N32 Co3 111.9(7)
C33 N32 Co3 106.0(7)
C32 N32 H032 108.4
C33 N32 H032 108.4
Co3 N32 H032 108.4
C35 N33 C34 112.5(9)
C35 N33 Co3 105.2(6)
C34 N33 Co3 109.6(8)
C35 N33 HN33 109.8
C34 N33 HN33 109.8
Co3 N33 HN33 109.8
N31 C31 C32 107.3(9)
N31 C31 H03A 110.3
C32 C31 H03A 110.3
N31 C31 H03B 110.3
C32 C31 H03B 110.3
H03A C31 H03B 108.5
N32 C32 C31 109.8(8)
N32 C32 H03C 109.7
C31 C32 H03C 109.7
N32 C32 H03D 109.7
C31 C32 H03D 109.7
H03C C32 H03D 108.2
C34 C33 N32 106.9(8)
C34 C33 H03E 110.3
N32 C33 H03E 110.3
C34 C33 H03F 110.3
N32 C33 H03F 110.3
H03E C33 H03F 108.6
C33 C34 N33 109.2(8)
C33 C34 H03G 109.8
N33 C34 H03G 109.8
C33 C34 H03H 109.8
N33 C34 H03H 109.8
H03G C34 H03H 108.3
N33 C35 C36 109.8(10)
N33 C35 H03I 109.7
C36 C35 H03I 109.7
N33 C35 H03J 109.7
C36 C35 H03J 109.7
H03I C35 H03J 108.2
C35 C36 N31 109.4(9)
C35 C36 H03K 109.8
N31 C36 H03K 109.8
C35 C36 H03L 109.8
N31 C36 H03L 109.8
H03K C36 H03L 108.3
C41 N41 C46 112.9(9)
C41 N41 Co4 106.7(6)
C46 N41 Co4 110.1(7)
C41 N41 HN41 109.0
C46 N41 HN41 109.0
Co4 N41 HN41 109.0
C42 N42 C43 114.2(9)
C42 N42 Co4 110.7(6)
C43 N42 Co4 106.0(7)
C42 N42 HN42 108.6
C43 N42 HN42 108.6
Co4 N42 HN42 108.6
C45 N43 C44 114.9(8)
C45 N43 Co4 106.2(6)
C44 N43 Co4 110.2(6)
C45 N43 H043 108.5
C44 N43 H043 108.5
Co4 N43 H043 108.5
C42 C41 N41 109.0(9)
C42 C41 H04A 109.9
N41 C41 H04A 109.9
C42 C41 H04B 109.9
N41 C41 H04B 109.9
H04A C41 H04B 108.3
C41 C42 N42 109.8(9)
C41 C42 H04C 109.7
N42 C42 H04C 109.7
C41 C42 H04D 109.7
N42 C42 H04D 109.7
H04C C42 H04D 108.2
N42 C43 C44 107.0(9)
N42 C43 H04E 110.3
C44 C43 H04E 110.3
N42 C43 H04F 110.3
C44 C43 H04F 110.3
H04E C43 H04F 108.6
N43 C44 C43 110.3(8)
N43 C44 H04G 109.6
C43 C44 H04G 109.6
N43 C44 H04H 109.6
C43 C44 H04H 109.6
H04G C44 H04H 108.1
N43 C45 C46 108.2(9)
N43 C45 H04I 110.1
C46 C45 H04I 110.1
N43 C45 H04J 110.1
C46 C45 H04J 110.1
H04I C45 H04J 108.4
C45 C46 N41 109.7(9)
C45 C46 H04K 109.7
N41 C46 H04K 109.7
C45 C46 H04L 109.7
N41 C46 H04L 109.7
H04K C46 H04L 108.2
O219 Mo25 O218 103.8(4)
O219 Mo25 O216 98.8(4)
O218 Mo25 O216 97.3(3)
O219 Mo25 O221 101.5(4)
O218 Mo25 O221 99.3(3)
O216 Mo25 O221 149.9(3)
O219 Mo25 O217 154.8(4)
O218 Mo25 O217 101.3(3)
O216 Mo25 O217 75.8(3)
O221 Mo25 O217 76.4(2)
O219 Mo25 O220 84.4(4)
O218 Mo25 O220 170.9(3)
O216 Mo25 O220 85.3(3)
O221 Mo25 O220 74.8(3)
O217 Mo25 O220 70.8(2)
O219 Mo25 Co24 87.0(3)
O218 Mo25 Co24 136.5(3)
O216 Mo25 Co24 122.9(2)
O221 Mo25 Co24 37.4(2)
O217 Mo25 Co24 76.16(16)
O220 Mo25 Co24 38.5(2)
O226 Mo27 O227 103.2(3)
O226 Mo27 O225 103.4(3)
O227 Mo27 O225 100.1(3)
O226 Mo27 O221 89.6(3)
O227 Mo27 O221 91.6(3)
O225 Mo27 O221 159.8(3)
O226 Mo27 O224 89.6(3)
O227 Mo27 O224 160.3(3)
O225 Mo27 O224 91.2(3)
O221 Mo27 O224 73.4(3)
O226 Mo27 O217 157.4(3)
O227 Mo27 O217 91.6(3)
O225 Mo27 O217 90.4(3)
O221 Mo27 O217 72.8(2)
O224 Mo27 O217 72.1(2)
O223 Mo26 O222 103.9(4)
O223 Mo26 O215 98.1(3)
O222 Mo26 O215 99.2(3)
O223 Mo26 O224 97.9(3)
O222 Mo26 O224 101.8(3)
O215 Mo26 O224 149.6(3)
O223 Mo26 O217 101.8(3)
O222 Mo26 O217 154.3(3)
O215 Mo26 O217 75.7(3)
O224 Mo26 O217 75.9(2)
O223 Mo26 O220 170.4(3)
O222 Mo26 O220 83.7(4)
O215 Mo26 O220 86.2(3)
O224 Mo26 O220 74.7(3)
O217 Mo26 O220 70.8(2)
O223 Mo26 Co24 134.8(2)
O222 Mo26 Co24 86.5(3)
O215 Mo26 Co24 123.9(2)
O224 Mo26 Co24 37.24(19)
O217 Mo26 Co24 76.37(16)
O220 Mo26 Co24 38.7(2)
O214 Mo24 O215 98.9(3)
O214 Mo24 O216 98.3(3)
O215 Mo24 O216 92.0(3)
O214 Mo24 O204 99.9(3)
O215 Mo24 O204 87.6(3)
O216 Mo24 O204 161.7(3)
O214 Mo24 O213 99.7(3)
O215 Mo24 O213 161.0(3)
O216 Mo24 O213 88.9(3)
O204 Mo24 O213 85.7(3)
O214 Mo24 O217 170.2(3)
O215 Mo24 O217 75.0(3)
O216 Mo24 O217 74.6(3)
O204 Mo24 O217 87.6(2)
O213 Mo24 O217 87.0(2)
O201 Mo21 O202 104.7(3)
O201 Mo21 O204 102.6(3)
O202 Mo21 O204 101.1(3)
O201 Mo21 O203 95.5(3)
O202 Mo21 O203 92.2(3)
O204 Mo21 O203 153.9(3)
O201 Mo21 O205 95.0(3)
O202 Mo21 O205 157.3(3)
O204 Mo21 O205 85.2(3)
O203 Mo21 O205 74.4(3)
O201 Mo21 O206 164.9(3)
O202 Mo21 O206 86.7(3)
O204 Mo21 O206 84.6(2)
O203 Mo21 O206 73.8(2)
O205 Mo21 O206 72.1(2)
O201 Mo21 Co21 88.2(2)
O202 Mo21 Co21 129.9(2)
O204 Mo21 Co21 123.4(2)
O203 Mo21 Co21 37.82(18)
O205 Mo21 Co21 38.21(18)
O206 Mo21 Co21 76.78(15)
O210 Mo23 O212 103.9(3)
O210 Mo23 O213 102.7(3)
O212 Mo23 O213 101.8(3)
O210 Mo23 O208 95.9(3)
O212 Mo23 O208 89.9(3)
O213 Mo23 O208 154.8(3)
O210 Mo23 O205 96.1(3)
O212 Mo23 O205 156.0(3)
O213 Mo23 O205 86.4(3)
O208 Mo23 O205 74.7(3)
O210 Mo23 O206 165.7(3)
O212 Mo23 O206 86.1(2)
O213 Mo23 O206 84.9(2)
O208 Mo23 O206 73.6(2)
O205 Mo23 O206 72.0(2)
O210 Mo23 Co21 88.9(2)
O212 Mo23 Co21 127.7(2)
O213 Mo23 Co21 124.8(2)
O208 Mo23 Co21 37.9(2)
O205 Mo23 Co21 38.43(18)
O206 Mo23 Co21 76.89(15)
O207 Mo22 O209 104.1(4)
O207 Mo22 O211 104.8(3)
O209 Mo22 O211 102.7(3)
O207 Mo22 O203 94.1(4)
O209 Mo22 O203 155.3(3)
O211 Mo22 O203 88.4(3)
O207 Mo22 O208 93.1(3)
O209 Mo22 O208 88.9(3)
O211 Mo22 O208 155.3(3)
O203 Mo22 O208 73.2(3)
O207 Mo22 O206 162.1(4)
O209 Mo22 O206 86.3(3)
O211 Mo22 O206 86.7(3)
O203 Mo22 O206 72.2(2)
O208 Mo22 O206 72.2(2)
O207 Mo22 Co21 86.3(3)
O209 Mo22 Co21 126.1(2)
O211 Mo22 Co21 125.8(2)
O203 Mo22 Co21 37.45(18)
O208 Mo22 Co21 37.30(19)
O206 Mo22 Co21 75.84(16)
O208 Co21 O203 82.8(3)
O208 Co21 O205 82.2(3)
O203 Co21 O205 81.8(3)
O208 Co21 N053 96.5(4)
O203 Co21 N053 95.7(4)
O205 Co21 N053 177.3(4)
O208 Co21 N052 177.5(4)
O203 Co21 N052 96.3(4)
O205 Co21 N052 95.4(4)
N053 Co21 N052 86.0(6)
O208 Co21 N051 95.1(4)
O203 Co21 N051 177.5(4)
O205 Co21 N051 96.7(4)
N053 Co21 N051 85.8(5)
N052 Co21 N051 85.8(5)
O208 Co21 Mo23 41.37(19)
O203 Co21 Mo23 89.72(19)
O205 Co21 Mo23 42.80(18)
N053 Co21 Mo23 136.5(4)
N052 Co21 Mo23 136.4(4)
N051 Co21 Mo23 87.9(3)
O208 Co21 Mo21 89.63(19)
O203 Co21 Mo21 40.7(2)
O205 Co21 Mo21 42.89(18)
N053 Co21 Mo21 134.9(3)
N052 Co21 Mo21 88.2(3)
N051 Co21 Mo21 138.3(4)
Mo23 Co21 Mo21 68.93(4)
O208 Co21 Mo22 42.58(18)
O203 Co21 Mo22 42.1(2)
O205 Co21 Mo22 89.07(18)
N053 Co21 Mo22 88.3(4)
N052 Co21 Mo22 137.1(3)
N051 Co21 Mo22 136.2(4)
Mo23 Co21 Mo22 67.49(4)
Mo21 Co21 Mo22 66.73(4)
O209 Co22 O212 90.4(3)
O209 Co22 N062 176.5(4)
O212 Co22 N062 90.7(4)
O209 Co22 N063 89.3(4)
O212 Co22 N063 91.3(4)
N062 Co22 N063 87.4(5)
O209 Co22 N061 91.8(4)
O212 Co22 N061 177.1(4)
N062 Co22 N061 87.0(5)
N063 Co22 N061 86.9(4)
O209 Co22 O227 94.5(3)
O212 Co22 O227 92.2(3)
N062 Co22 O227 88.7(4)
N063 Co22 O227 174.9(4)
N061 Co22 O227 89.5(4)
O211 Co23 O225 94.3(3)
O211 Co23 N073 88.8(3)
O225 Co23 N073 90.2(3)
O211 Co23 N071 89.9(4)
O225 Co23 N071 175.0(4)
N073 Co23 N071 87.1(4)
O211 Co23 N072 174.3(3)
O225 Co23 N072 89.3(3)
N073 Co23 N072 86.8(4)
N071 Co23 N072 86.3(4)
O211 Co23 O202 88.9(3)
O225 Co23 O202 92.0(3)
N073 Co23 O202 176.9(3)
N071 Co23 O202 90.9(4)
N072 Co23 O202 95.4(3)
N081 Co24 N082 85.9(5)
N081 Co24 O220 175.7(4)
N082 Co24 O220 98.1(4)
N081 Co24 O224 94.3(4)
N082 Co24 O224 93.8(4)
O220 Co24 O224 84.1(3)
N081 Co24 N083 86.8(5)
N082 Co24 N083 86.3(4)
O220 Co24 N083 94.9(4)
O224 Co24 N083 179.0(4)
N081 Co24 O221 92.0(4)
N082 Co24 O221 176.5(4)
O220 Co24 O221 83.9(3)
O224 Co24 O221 83.5(3)
N083 Co24 O221 96.4(4)
N081 Co24 Mo26 131.2(3)
N082 Co24 Mo26 89.0(3)
O220 Co24 Mo26 47.9(2)
O224 Co24 Mo26 37.7(2)
N083 Co24 Mo26 141.3(4)
O221 Co24 Mo26 90.2(2)
N081 Co24 Mo25 128.5(4)
N082 Co24 Mo25 145.1(4)
O220 Co24 Mo25 47.7(2)
O224 Co24 Mo25 89.7(2)
N083 Co24 Mo25 89.7(3)
O221 Co24 Mo25 37.5(2)
Mo26 Co24 Mo25 72.88(4)
Mo21 O202 Co23 140.5(4)
Co21 O203 Mo21 101.4(3)
Co21 O203 Mo22 100.5(3)
Mo21 O203 Mo22 109.4(3)
Mo21 O204 Mo24 148.8(4)
Co21 O205 Mo23 98.8(3)
Co21 O205 Mo21 98.9(3)
Mo23 O205 Mo21 110.6(3)
Mo21 O206 Mo22 100.4(2)
Mo21 O206 Mo23 103.2(2)
Mo22 O206 Mo23 101.0(2)
Co21 O208 Mo23 100.7(3)
Co21 O208 Mo22 100.1(3)
Mo23 O208 Mo22 109.6(3)
Mo22 O209 Co22 142.7(4)
Mo22 O211 Co23 142.3(4)
Mo23 O212 Co22 142.6(4)
Mo23 O213 Mo24 148.4(4)
Mo24 O215 Mo26 115.0(3)
Mo24 O216 Mo25 114.5(3)
Mo27 O217 Mo25 96.9(2)
Mo27 O217 Mo26 97.9(2)
Mo25 O217 Mo26 111.8(3)
Mo27 O217 Mo24 160.7(3)
Mo25 O217 Mo24 93.6(2)
Mo26 O217 Mo24 93.1(2)
Co24 O220 Mo26 93.5(3)
Co24 O220 Mo25 93.8(3)
Mo26 O220 Mo25 106.3(3)
Co24 O220 H136 127(10)
Mo26 O220 H136 118(10)
Mo25 O220 H136 114(10)
Co24 O221 Mo25 105.2(4)
Co24 O221 Mo27 100.2(3)
Mo25 O221 Mo27 106.9(3)
Co24 O224 Mo26 105.1(3)
Co24 O224 Mo27 100.2(3)
Mo26 O224 Mo27 107.6(3)
Mo27 O225 Co23 170.3(4)
Mo27 O227 Co22 168.0(4)
C056 N051 C051 113.9(12)
C056 N051 Co21 113.4(9)
C051 N051 Co21 106.5(8)
C056 N051 HN51 107.6
C051 N051 HN51 107.6
Co21 N051 HN51 107.6
C053 N052 C052 116.0(11)
C053 N052 Co21 107.9(11)
C052 N052 Co21 110.0(8)
C053 N052 HN52 107.6
C052 N052 HN52 107.6
Co21 N052 HN52 107.6
C055 N053 C054 110.2(11)
C055 N053 Co21 107.5(8)
C054 N053 Co21 106.3(10)
C055 N053 HN53 110.9
C054 N053 HN53 110.9
Co21 N053 HN53 110.9
C052 C051 N051 109.4(13)
C052 C051 H05A 109.8
N051 C051 H05A 109.8
C052 C051 H05B 109.8
N051 C051 H05B 109.8
H05A C051 H05B 108.3
C051 C052 N052 113.1(12)
C051 C052 H05C 109.0
N052 C052 H05C 109.0
C051 C052 H05D 109.0
N052 C052 H05D 109.0
H05C C052 H05D 107.8
C054 C053 N052 110.0(12)
C054 C053 H053 109.7
N052 C053 H053 109.7
C054 C053 H53B 109.7
N052 C053 H53B 109.7
H053 C053 H53B 108.2
C053 C054 N053 115.0(12)
C053 C054 H05E 108.5
N053 C054 H05E 108.5
C053 C054 H05F 108.5
N053 C054 H05F 108.5
H05E C054 H05F 107.5
N053 C055 C056 111.6(13)
N053 C055 H05G 109.3
C056 C055 H05G 109.3
N053 C055 H05H 109.3
C056 C055 H05H 109.3
H05G C055 H05H 108.0
N051 C056 C055 111.8(11)
N051 C056 H05I 109.3
C055 C056 H05I 109.3
N051 C056 H05J 109.3
C055 C056 H05J 109.3
H05I C056 H05J 107.9
C061 N061 C066 114.7(9)
C061 N061 Co22 107.4(8)
C066 N061 Co22 110.4(8)
C061 N061 H061 108.0
C066 N061 H061 108.0
Co22 N061 H061 108.0
C062 N062 C063 113.0(9)
C062 N062 Co22 110.8(8)
C063 N062 Co22 105.7(8)
C062 N062 H062 109.1
C063 N062 H062 109.1
Co22 N062 H062 109.1
C064 N063 C065 113.4(10)
C064 N063 Co22 111.3(9)
C065 N063 Co22 105.9(8)
C064 N063 HN63 108.7
C065 N063 HN63 108.7
Co22 N063 HN63 108.7
N061 C061 C062 107.0(11)
N061 C061 H06A 110.3
C062 C061 H06A 110.3
N061 C061 H06B 110.3
C062 C061 H06B 110.3
H06A C061 H06B 108.6
C061 C062 N062 109.3(10)
C061 C062 H06C 109.8
N062 C062 H06C 109.8
C061 C062 H06D 109.8
N062 C062 H06D 109.8
H06C C062 H06D 108.3
C064 C063 N062 107.2(10)
C064 C063 H06E 110.3
N062 C063 H06E 110.3
C064 C063 H06F 110.3
N062 C063 H06F 110.3
H06E C063 H06F 108.5
N063 C064 C063 109.6(10)
N063 C064 H06G 109.7
C063 C064 H06G 109.7
N063 C064 H06H 109.7
C063 C064 H06H 109.7
H06G C064 H06H 108.2
C066 C065 N063 107.4(12)
C066 C065 H06I 110.2
N063 C065 H06I 110.2
C066 C065 H06J 110.2
N063 C065 H06J 110.2
H06I C065 H06J 108.5
C065 C066 N061 109.6(10)
C065 C066 H06K 109.7
N061 C066 H06K 109.7
C065 C066 H06L 109.7
N061 C066 H06L 109.7
H06K C066 H06L 108.2
C071 N071 C076 112.5(9)
C071 N071 Co23 106.9(7)
C076 N071 Co23 110.4(7)
C071 N071 HN71 109.0
C076 N071 HN71 109.0
Co23 N071 HN71 109.0
C072 N072 C073 113.2(8)
C072 N072 Co23 110.8(7)
C073 N072 Co23 106.7(6)
C072 N072 H072 108.7
C073 N072 H072 108.7
Co23 N072 H072 108.7
C075 N073 C074 113.7(8)
C075 N073 Co23 107.2(7)
C074 N073 Co23 111.7(6)
C075 N073 H073 108.0
C074 N073 H073 108.0
Co23 N073 H073 108.0
N071 C071 C072 106.9(9)
N071 C071 H07A 110.3
C072 C071 H07A 110.3
N071 C071 H07B 110.3
C072 C071 H07B 110.3
H07A C071 H07B 108.6
N072 C072 C071 109.3(9)
N072 C072 H07C 109.8
C071 C072 H07C 109.8
N072 C072 H07D 109.8
C071 C072 H07D 109.8
H07C C072 H07D 108.3
N072 C073 C074 108.7(9)
N072 C073 H07E 110.0
C074 C073 H07E 110.0
N072 C073 H07F 110.0
C074 C073 H07F 110.0
H07E C073 H07F 108.3
C073 C074 N073 108.6(8)
C073 C074 H07G 110.0
N073 C074 H07G 110.0
C073 C074 H07H 110.0
N073 C074 H07H 110.0
H07G C074 H07H 108.4
N073 C075 C076 107.8(9)
N073 C075 H07I 110.1
C076 C075 H07I 110.1
N073 C075 H07J 110.1
C076 C075 H07J 110.1
H07I C075 H07J 108.5
N071 C076 C075 109.7(8)
N071 C076 H07K 109.7
C075 C076 H07K 109.7
N071 C076 H07L 109.7
C075 C076 H07L 109.7
H07K C076 H07L 108.2
C081 N081 C086 114.9(15)
C081 N081 Co24 107.1(10)
C086 N081 Co24 108.8(9)
C081 N081 H081 108.6
C086 N081 H081 108.6
Co24 N081 H081 108.6
C082 N082 C083 115.4(13)
C082 N082 Co24 110.2(10)
C083 N082 Co24 109.5(10)
C082 N082 HN82 107.1
C083 N082 HN82 107.1
Co24 N082 HN82 107.1
C085 N083 C084 111.9(13)
C085 N083 Co24 106.4(8)
C084 N083 Co24 110.2(9)
C085 N083 HN83 109.4
C084 N083 HN83 109.4
Co24 N083 HN83 109.4
C082 C081 N081 114.1(14)
C082 C081 H08A 108.7
N081 C081 H08A 108.7
C082 C081 H81B 108.7
N081 C081 H81B 108.7
H08A C081 H81B 107.6
C081 C082 N082 112.0(12)
C081 C082 H08B 109.2
N082 C082 H08B 109.2
C081 C082 H08C 109.2
N082 C082 H08C 109.2
H08B C082 H08C 107.9
C084 C083 N082 108.5(14)
C084 C083 H08D 110.0
N082 C083 H08D 110.0
C084 C083 H08E 110.0
N082 C083 H08E 110.0
H08D C083 H08E 108.4
C083 C084 N083 114.4(12)
C083 C084 H08F 108.6
N083 C084 H08F 108.6
C083 C084 H08G 108.6
N083 C084 H08G 108.6
H08F C084 H08G 107.6
C086 C085 N083 111.7(14)
C086 C085 H08H 109.3
N083 C085 H08H 109.3
C086 C085 H08I 109.3
N083 C085 H08I 109.3
H08H C085 H08I 107.9
C085 C086 N081 114.8(14)
C085 C086 H08J 108.6
N081 C086 H08J 108.6
C085 C086 H08K 108.6
N081 C086 H08K 108.6
H08J C086 H08K 107.6
O035 S00N O02R 113.8(6)
O035 S00N O038 116.6(7)
O02R S00N O038 113.6(6)
O035 S00N C04M 103.6(7)
O02R S00N C04M 102.5(6)
O038 S00N C04M 104.6(7)
F47 C04M F2Q 111.3(13)
F47 C04M F36 105.7(12)
F2Q C04M F36 103.8(13)
F47 C04M S00N 114.0(13)
F2Q C04M S00N 110.8(9)
F36 C04M S00N 110.6(10)
O03B S00O O02Z 116.4(7)
O03B S00O O031 112.8(6)
O02Z S00O O031 114.8(6)
O03B S00O C04T 103.6(6)
O02Z S00O C04T 104.1(5)
O031 S00O C04T 103.1(6)
F02Y C04T F02I 106.2(11)
F02Y C04T F033 106.9(10)
F02I C04T F033 109.0(10)
F02Y C04T S00O 112.1(9)
F02I C04T S00O 111.6(8)
F033 C04T S00O 110.8(10)
OTF3 STF1 OTF4 110.3(18)
OTF3 STF1 OTF1 117.9(15)
OTF4 STF1 OTF1 113.8(12)
OTF3 STF1 CTF1 105.6(13)
OTF4 STF1 CTF1 105.3(12)
OTF1 STF1 CTF1 102.4(13)
FTF1 CTF1 FTF3 116.5(19)
FTF1 CTF1 FTF2 106.8(18)
FTF3 CTF1 FTF2 106.6(18)
FTF1 CTF1 STF1 109.1(16)
FTF3 CTF1 STF1 110.2(16)
FTF2 CTF1 STF1 107.3(16)
OTF1 STF2 OTF6 120(2)
OTF1 STF2 OTF4 118.5(16)
OTF6 STF2 OTF4 103(2)
OTF1 STF2 CTF2 101.0(17)
OTF6 STF2 CTF2 111.7(18)
OTF4 STF2 CTF2 101.1(15)
FTF6 CTF2 FTF5 104(2)
FTF6 CTF2 FTF4 110(2)
FTF5 CTF2 FTF4 108(2)
FTF6 CTF2 STF2 117(2)
FTF5 CTF2 STF2 111.0(19)
FTF4 CTF2 STF2 106.1(18)
OTFA STFA OTFB 115(2)
OTFA STFA OTFC 120(3)
OTFB STFA OTFC 109(2)
OTFA STFA CTFA 112(2)
OTFB STFA CTFA 99(2)
OTFC STFA CTFA 98.6(19)
FTFT CTFA FTFB 106(3)
FTFT CTFA FTFC 98(2)
FTFB CTFA FTFC 102(3)
FTFT CTFA STFA 133(3)
FTFB CTFA STFA 113(2)
FTFC CTFA STFA 100(2)
OT53 STF5 OT51 113(2)
OT53 STF5 OT52 120(3)
OT51 STF5 OT52 110(2)
OT53 STF5 CTF5 112(2)
OT51 STF5 CTF5 104(2)
OT52 STF5 CTF5 96.2(14)
FTFA CTF5 FT52 112(3)
FTFA CTF5 FT53 102(3)
FT52 CTF5 FT53 95(2)
FTFA CTF5 STF5 125(3)
FT52 CTF5 STF5 111(2)
FT53 CTF5 STF5 105(2)

loop_
_geom_bond_atom_site_label_1
_geom_bond_atom_site_label_2
_geom_bond_distance
Mo1 O1 1.716(7)
Mo1 O2 1.779(6)
Mo1 O4 1.858(6)
Mo1 O3 2.052(6)
Mo1 O5 2.078(6)
Mo1 O6 2.201(6)
Mo1 Co1 3.0557(15)
Mo2 O7 1.728(6)
Mo2 O11 1.772(6)
Mo2 O9 1.778(7)
Mo2 O3 2.107(6)
Mo2 O8 2.148(6)
Mo2 O6 2.211(6)
Mo3 O10 1.713(6)
Mo3 O12 1.778(6)
Mo3 O13 1.868(6)
Mo3 O8 2.028(6)
Mo3 O5 2.102(6)
Mo3 O6 2.215(5)
Mo3 Co1 3.0381(15)
Mo4 O14 1.669(6)
Mo4 O16 1.928(6)
Mo4 O15 1.929(6)
Mo4 O13 1.945(6)
Mo4 O4 1.967(6)
Mo4 O17 2.257(5)
Mo5 O18 1.713(6)
Mo5 O19 1.720(7)
Mo5 O16 1.936(6)
Mo5 O21 1.957(6)
Mo5 O17 2.220(6)
Mo5 O20 2.279(6)
Mo5 Co4 3.0895(15)
Mo6 O23 1.715(6)
Mo6 O22 1.720(6)
Mo6 O15 1.938(6)
Mo6 O24 1.952(6)
Mo6 O17 2.192(6)
Mo6 O20 2.274(7)
Mo6 Co4 3.0962(15)
Mo7 O26 1.736(6)
Mo7 O27 1.757(6)
Mo7 O025 1.768(6)
Mo7 O24 2.156(6)
Mo7 O21 2.167(6)
Mo7 O17 2.197(6)
Co1 O8 1.910(6)
Co1 O3 1.918(6)
Co1 O5 1.922(6)
Co1 N11 1.931(8)
Co1 N13 1.935(8)
Co1 N12 1.937(8)
Co2 O9 1.903(7)
Co2 O12 1.904(6)
Co2 O27 1.916(6)
Co2 N21 1.926(8)
Co2 N22 1.928(9)
Co2 N23 1.932(10)
Co3 N32 1.918(8)
Co3 O2 1.923(7)
Co3 O025 1.924(6)
Co3 O11 1.927(6)
Co3 N31 1.932(8)
Co3 N33 1.946(9)
Co4 N41 1.920(8)
Co4 O20 1.932(6)
Co4 O21 1.933(6)
Co4 N43 1.934(8)
Co4 N42 1.938(8)
Co4 O24 1.939(6)
O20 H94 0.84(2)
N11 C16 1.466(13)
N11 C11 1.505(13)
N11 HN11 1.0000
N12 C12 1.464(13)
N12 C13 1.488(14)
N12 HN12 1.0000
N13 C14 1.468(13)
N13 C15 1.494(13)
N13 HN13 1.0000
C11 C12 1.458(18)
C11 H01A 0.9900
C11 H01B 0.9900
C12 H01C 0.9900
C12 H01D 0.9900
C13 C14 1.470(17)
C13 H01E 0.9900
C13 H01F 0.9900
C14 H01G 0.9900
C14 H01H 0.9900
C15 C16 1.489(16)
C15 H01I 0.9900
C15 H01J 0.9900
C16 H01K 0.9900
C16 H01L 0.9900
N21 C21 1.491(14)
N21 C26 1.513(16)
N21 HN21 1.0000
N22 C22 1.463(13)
N22 C23 1.491(15)
N22 H022 1.0000
N23 C25 1.487(14)
N23 C24 1.493(14)
N23 H023 1.0000
C21 C22 1.492(16)
C21 H02A 0.9900
C21 H02B 0.9900
C22 H02C 0.9900
C22 H02D 0.9900
C23 C24 1.526(17)
C23 H02E 0.9900
C23 H02F 0.9900
C24 H02G 0.9900
C24 H02H 0.9900
C25 C26 1.505(18)
C25 H02I 0.9900
C25 H02J 0.9900
C26 H02K 0.9900
C26 H02L 0.9900
N31 C31 1.469(14)
N31 C36 1.505(13)
N31 H031 1.0000
N32 C32 1.478(12)
N32 C33 1.511(13)
N32 H032 1.0000
N33 C35 1.475(15)
N33 C34 1.506(14)
N33 HN33 1.0000
C31 C32 1.529(15)
C31 H03A 0.9900
C31 H03B 0.9900
C32 H03C 0.9900
C32 H03D 0.9900
C33 C34 1.498(19)
C33 H03E 0.9900
C33 H03F 0.9900
C34 H03G 0.9900
C34 H03H 0.9900
C35 C36 1.476(17)
C35 H03I 0.9900
C35 H03J 0.9900
C36 H03K 0.9900
C36 H03L 0.9900
N41 C41 1.502(13)
N41 C46 1.511(14)
N41 HN41 1.0000
N42 C42 1.498(13)
N42 C43 1.501(14)
N42 HN42 1.0000
N43 C45 1.477(12)
N43 C44 1.496(14)
N43 H043 1.0000
C41 C42 1.490(17)
C41 H04A 0.9900
C41 H04B 0.9900
C42 H04C 0.9900
C42 H04D 0.9900
C43 C44 1.502(16)
C43 H04E 0.9900
C43 H04F 0.9900
C44 H04G 0.9900
C44 H04H 0.9900
C45 C46 1.481(18)
C45 H04I 0.9900
C45 H04J 0.9900
C46 H04K 0.9900
C46 H04L 0.9900
Mo25 O219 1.712(8)
Mo25 O218 1.718(8)
Mo25 O216 1.945(8)
Mo25 O221 1.947(7)
Mo25 O217 2.211(6)
Mo25 O220 2.291(8)
Mo25 Co24 3.0900(19)
Mo27 O226 1.728(6)
Mo27 O227 1.769(7)
Mo27 O225 1.773(6)
Mo27 O221 2.154(7)
Mo27 O224 2.166(7)
Mo27 O217 2.195(6)
Mo26 O223 1.714(7)
Mo26 O222 1.721(8)
Mo26 O215 1.944(7)
Mo26 O224 1.949(7)
Mo26 O217 2.213(6)
Mo26 O220 2.288(7)
Mo26 Co24 3.0795(18)
Mo24 O214 1.693(7)
Mo24 O215 1.912(7)
Mo24 O216 1.936(7)
Mo24 O204 1.953(7)
Mo24 O213 1.957(6)
Mo24 O217 2.267(6)
Mo21 O201 1.719(7)
Mo21 O202 1.776(7)
Mo21 O204 1.863(6)
Mo21 O203 2.036(7)
Mo21 O205 2.107(6)
Mo21 O206 2.196(6)
Mo21 Co21 3.0580(17)
Mo23 O210 1.718(6)
Mo23 O212 1.767(6)
Mo23 O213 1.844(6)
Mo23 O208 2.047(6)
Mo23 O205 2.093(6)
Mo23 O206 2.211(6)
Mo23 Co21 3.0442(17)
Mo22 O207 1.724(7)
Mo22 O209 1.766(7)
Mo22 O211 1.782(6)
Mo22 O203 2.108(7)
Mo22 O208 2.127(6)
Mo22 O206 2.207(6)
Mo22 Co21 3.0940(19)
Co21 O208 1.904(7)
Co21 O203 1.913(7)
Co21 O205 1.914(7)
Co21 N053 1.945(11)
Co21 N052 1.956(12)
Co21 N051 1.959(10)
Co22 O209 1.910(8)
Co22 O212 1.912(6)
Co22 N062 1.913(10)
Co22 N063 1.926(10)
Co22 N061 1.927(10)
Co22 O227 1.928(7)
Co23 O211 1.905(7)
Co23 O225 1.906(6)
Co23 N073 1.916(8)
Co23 N071 1.920(9)
Co23 N072 1.936(8)
Co23 O202 1.950(7)
Co24 N081 1.917(10)
Co24 N082 1.919(11)
Co24 O220 1.928(8)
Co24 O224 1.930(6)
Co24 N083 1.932(10)
Co24 O221 1.943(8)
O220 H136 0.84(2)
N051 C056 1.404(18)
N051 C051 1.49(2)
N051 HN51 1.0000
N052 C053 1.421(18)
N052 C052 1.480(18)
N052 HN52 1.0000
N053 C055 1.484(15)
N053 C054 1.525(19)
N053 HN53 1.0000
C051 C052 1.473(18)
C051 H05A 0.9900
C051 H05B 0.9900
C052 H05C 0.9900
C052 H05D 0.9900
C053 C054 1.39(2)
C053 H053 0.9900
C053 H53B 0.9900
C054 H05E 0.9900
C054 H05F 0.9900
C055 C056 1.51(2)
C055 H05G 0.9900
C055 H05H 0.9900
C056 H05I 0.9900
C056 H05J 0.9900
N061 C061 1.491(18)
N061 C066 1.508(16)
N061 H061 1.0000
N062 C062 1.524(14)
N062 C063 1.526(15)
N062 H062 1.0000
N063 C064 1.467(16)
N063 C065 1.507(17)
N063 HN63 1.0000
C061 C062 1.513(18)
C061 H06A 0.9900
C061 H06B 0.9900
C062 H06C 0.9900
C062 H06D 0.9900
C063 C064 1.50(2)
C063 H06E 0.9900
C063 H06F 0.9900
C064 H06G 0.9900
C064 H06H 0.9900
C065 C066 1.487(19)
C065 H06I 0.9900
C065 H06J 0.9900
C066 H06K 0.9900
C066 H06L 0.9900
N071 C071 1.485(16)
N071 C076 1.499(14)
N071 HN71 1.0000
N072 C072 1.480(13)
N072 C073 1.497(13)
N072 H072 1.0000
N073 C075 1.477(12)
N073 C074 1.532(13)
N073 H073 1.0000
C071 C072 1.506(17)
C071 H07A 0.9900
C071 H07B 0.9900
C072 H07C 0.9900
C072 H07D 0.9900
C073 C074 1.511(16)
C073 H07E 0.9900
C073 H07F 0.9900
C074 H07G 0.9900
C074 H07H 0.9900
C075 C076 1.503(17)
C075 H07I 0.9900
C075 H07J 0.9900
C076 H07K 0.9900
C076 H07L 0.9900
N081 C081 1.46(2)
N081 C086 1.466(18)
N081 H081 1.0000
N082 C082 1.496(19)
N082 C083 1.497(18)
N082 HN82 1.0000
N083 C085 1.461(19)
N083 C084 1.479(18)
N083 HN83 1.0000
C081 C082 1.40(3)
C081 H08A 0.9900
C081 H81B 0.9900
C082 H08B 0.9900
C082 H08C 0.9900
C083 C084 1.45(2)
C083 H08D 0.9900
C083 H08E 0.9900
C084 H08F 0.9900
C084 H08G 0.9900
C085 C086 1.40(2)
C085 H08H 0.9900
C085 H08I 0.9900
C086 H08J 0.9900
C086 H08K 0.9900
S00N O035 1.427(10)
S00N O02R 1.444(8)
S00N O038 1.446(10)
S00N C04M 1.798(15)
F2Q C04M 1.337(18)
F36 C04M 1.378(16)
F47 C04M 1.289(18)
S00O O03B 1.405(11)
S00O O02Z 1.432(8)
S00O O031 1.439(9)
S00O C04T 1.817(15)
F02I C04T 1.332(11)
F02Y C04T 1.331(12)
F033 C04T 1.338(12)
STF1 OTF3 1.462(17)
STF1 OTF4 1.48(2)
STF1 OTF1 1.51(2)
STF1 CTF1 1.81(2)
FTF1 CTF1 1.333(15)
FTF2 CTF1 1.341(15)
FTF3 CTF1 1.333(15)
STF2 OTF1 1.37(3)
STF2 OTF6 1.435(18)
STF2 OTF4 1.55(3)
STF2 CTF2 1.79(2)
FTF4 CTF2 1.355(16)
FTF5 CTF2 1.338(16)
FTF6 CTF2 1.317(16)
STFA OTFA 1.41(2)
STFA OTFB 1.47(2)
STFA OTFC 1.47(2)
STFA CTFA 1.81(2)
FTFB CTFA 1.36(3)
FTFC CTFA 1.43(2)
FTFT CTFA 1.31(2)
STF5 OT53 1.42(2)
STF5 OT51 1.46(2)
STF5 OT52 1.47(2)
STF5 CTF5 1.80(2)
FT52 CTF5 1.36(3)
FT53 CTF5 1.43(2)
FTFA CTF5 1.29(3)
